data_4124458
loop_
_publ_author_name
'Inomata, Koya'
'Watanabe, Takahito'
'Miyazaki, Yoshikazu'
'Tobita, Hiromi'

_publ_section_title
;
 Insertion of a Cationic Metallogermylene into E-H Bonds (E = H, B, Si).
;
_journal_issue 37
_journal_name_full 'Journal of the American Chemical Society'
_journal_page_first 11935
_journal_page_last 11937
_journal_paper_doi 10.1021/jacs.5b08169
_journal_volume 137
_journal_year 2015
_chemical_formula_moiety '(C40 H53 Ge N2 O3 W), (C32 H12 B F24)'
_chemical_formula_sum 'C72 H65 B F24 Ge N2 O3 W'
_chemical_formula_weight 1729.51
_chemical_name_systematic
; 
 ? 
;
_space_group_IT_number 2
_symmetry_cell_setting triclinic
_symmetry_space_group_name_Hall '-P 1'
_symmetry_space_group_name_H-M 'P -1'
_atom_sites_solution_hydrogens geom
_atom_sites_solution_primary heavy
_atom_sites_solution_secondary difmap
_audit_creation_method SHELXL-97
_cell_angle_alpha 96.5350(5)
_cell_angle_beta 91.7439(8)
_cell_angle_gamma 102.0101(6)
_cell_formula_units_Z 4
_cell_length_a 14.9150(4)
_cell_length_b 18.5815(5)
_cell_length_c 27.6450(5)
_cell_measurement_reflns_used 78930
_cell_measurement_temperature 140(2)
_cell_measurement_theta_max 27.48
_cell_measurement_theta_min 1.4
_cell_volume 7433.7(3)
_computing_cell_refinement PROCESS-AUTO
_computing_data_collection PROCESS-AUTO
_computing_data_reduction 'teXsan Ver.1.11'
_computing_molecular_graphics 'Yadokari-XG 2009'
_computing_publication_material 'Yadokari-XG 2009'
_computing_structure_refinement 'SHELXL-97 (Sheldrick, 1997)'
_computing_structure_solution 'SHELXS-97 (Sheldrick, 1997)'
_diffrn_ambient_temperature 140(2)
_diffrn_detector_area_resol_mean 10.00
_diffrn_measured_fraction_theta_full 0.989
_diffrn_measured_fraction_theta_max 0.989
_diffrn_measurement_device_type 'Rigaku RAXIS-RAPID Imaging Plate'
_diffrn_measurement_method \w
_diffrn_radiation_monochromator graphite
_diffrn_radiation_source 'rotating-anode X-ray tube'
_diffrn_radiation_type MoK\a
_diffrn_radiation_wavelength 0.71073
_diffrn_reflns_av_R_equivalents 0.0786
_diffrn_reflns_av_sigmaI/netI 0.0733
_diffrn_reflns_limit_h_max 18
_diffrn_reflns_limit_h_min -19
_diffrn_reflns_limit_k_max 24
_diffrn_reflns_limit_k_min -24
_diffrn_reflns_limit_l_max 35
_diffrn_reflns_limit_l_min -34
_diffrn_reflns_number 80490
_diffrn_reflns_theta_full 27.48
_diffrn_reflns_theta_max 27.48
_diffrn_reflns_theta_min 0.74
_exptl_absorpt_coefficient_mu 2.057
_exptl_absorpt_correction_T_max 0.7616
_exptl_absorpt_correction_T_min 0.6273
_exptl_absorpt_correction_type numerical
_exptl_absorpt_process_details 'NUMABS (Higashi, 1999)'
_exptl_crystal_colour colorless
_exptl_crystal_density_diffrn 1.545
_exptl_crystal_density_method 'not measured'
_exptl_crystal_description block
_exptl_crystal_F_000 3448
_exptl_crystal_size_max 0.25
_exptl_crystal_size_mid 0.16
_exptl_crystal_size_min 0.14
_refine_diff_density_max 2.331
_refine_diff_density_min -1.876
_refine_diff_density_rms 0.178
_refine_ls_extinction_method none
_refine_ls_goodness_of_fit_ref 1.138
_refine_ls_hydrogen_treatment mixed
_refine_ls_matrix_type full
_refine_ls_number_parameters 1907
_refine_ls_number_reflns 33715
_refine_ls_number_restraints 0
_refine_ls_restrained_S_all 1.138
_refine_ls_R_factor_all 0.0998
_refine_ls_R_factor_gt 0.0728
_refine_ls_shift/su_max 0.001
_refine_ls_shift/su_mean 0.000
_refine_ls_structure_factor_coef Fsqd
_refine_ls_weighting_details 'calc w=1/[\s^2^(Fo^2^)+(0.0748P)^2^+26.8309P] where P=(Fo^2^+2Fc^2^)/3'
_refine_ls_weighting_scheme calc
_refine_ls_wR_factor_gt 0.1612
_refine_ls_wR_factor_ref 0.1756
_reflns_number_gt 26367
_reflns_number_total 33715
_reflns_threshold_expression >2sigma(I)
_cod_data_source_file ja5b08169_si_001.cif
_cod_data_source_block complex3
_cod_depositor_comments 'Adding full bibliography for 4124458--4124459.cif.'
_cod_original_sg_symbol_H-M P-1
_cod_database_code 4124458

loop_
_symmetry_equiv_pos_as_xyz
'x, y, z'
'-x, -y, -z'

loop_
_atom_site_label
_atom_site_type_symbol
_atom_site_fract_x
_atom_site_fract_y
_atom_site_fract_z
_atom_site_U_iso_or_equiv
_atom_site_adp_type
_atom_site_occupancy
_atom_site_symmetry_multiplicity
_atom_site_calc_flag
_atom_site_refinement_flags
W1 W 0.758154(18) 0.285359(14) 0.319121(9) 0.02416(7) Uani 1 1 d .
Ge1 Ge 0.70536(5) 0.30581(4) 0.40762(2) 0.02889(15) Uani 1 1 d .
H1 H 0.784(5) 0.328(4) 0.441(2) 0.026(18) Uiso 1 1 d .
H2 H 0.656(4) 0.373(3) 0.422(2) 0.019(16) Uiso 1 1 d .
C1 C 0.7225(5) 0.1835(4) 0.3368(2) 0.0293(14) Uani 1 1 d .
O1 O 0.7024(4) 0.1234(3) 0.3458(2) 0.0417(12) Uani 1 1 d .
C2 C 0.6965(5) 0.2304(4) 0.2572(3) 0.0367(16) Uani 1 1 d .
O2 O 0.6630(4) 0.1977(4) 0.2209(2) 0.0526(15) Uani 1 1 d .
C3 C 0.6474(6) 0.3280(5) 0.3158(3) 0.047(2) Uani 1 1 d .
O3 O 0.5836(6) 0.3537(5) 0.3135(3) 0.084(3) Uani 1 1 d .
C4 C 0.6341(4) 0.2214(3) 0.4386(2) 0.0216(12) Uani 1 1 d .
N1 N 0.6666(4) 0.1836(3) 0.47146(19) 0.0250(11) Uani 1 1 d .
C5 C 0.5961(4) 0.1306(3) 0.4857(2) 0.0274(13) Uani 1 1 d .
H3 H 0.6013 0.0966 0.5083 0.033 Uiso 1 1 calc R
C6 C 0.5189(5) 0.1364(4) 0.4616(3) 0.0306(14) Uani 1 1 d .
H4 H 0.4590 0.1076 0.4643 0.037 Uiso 1 1 calc R
N2 N 0.5424(4) 0.1917(3) 0.43230(18) 0.0234(11) Uani 1 1 d .
C7 C 0.7592(4) 0.2002(4) 0.4934(2) 0.0263(13) Uani 1 1 d .
C8 C 0.8192(5) 0.1539(4) 0.4798(3) 0.0301(14) Uani 1 1 d .
C9 C 0.9080(5) 0.1741(4) 0.5009(3) 0.0347(15) Uani 1 1 d .
H5 H 0.9501 0.1432 0.4930 0.042 Uiso 1 1 calc R
C10 C 0.9363(5) 0.2376(5) 0.5330(3) 0.0431(18) Uani 1 1 d .
H6 H 0.9982 0.2511 0.5458 0.052 Uiso 1 1 calc R
C11 C 0.8758(6) 0.2819(4) 0.5467(3) 0.0403(17) Uani 1 1 d .
H7 H 0.8960 0.3250 0.5695 0.048 Uiso 1 1 calc R
C12 C 0.7851(5) 0.2641(4) 0.5277(2) 0.0304(14) Uani 1 1 d .
C13 C 0.7898(6) 0.0813(4) 0.4470(3) 0.0419(19) Uani 1 1 d .
H8 H 0.7297 0.0811 0.4300 0.050 Uiso 1 1 calc R
C14 C 0.8576(6) 0.0694(6) 0.4086(4) 0.069(3) Uani 1 1 d .
H9 H 0.8670 0.1108 0.3889 0.103 Uiso 1 1 calc R
H10 H 0.8332 0.0229 0.3874 0.103 Uiso 1 1 calc R
H11 H 0.9162 0.0668 0.4245 0.103 Uiso 1 1 calc R
C15 C 0.7751(9) 0.0182(4) 0.4788(4) 0.071(3) Uani 1 1 d .
H12 H 0.8319 0.0200 0.4981 0.106 Uiso 1 1 calc R
H13 H 0.7580 -0.0294 0.4580 0.106 Uiso 1 1 calc R
H14 H 0.7259 0.0235 0.5008 0.106 Uiso 1 1 calc R
C16 C 0.7171(6) 0.3101(5) 0.5465(3) 0.046(2) Uani 1 1 d .
H15 H 0.6652 0.3018 0.5213 0.056 Uiso 1 1 calc R
C17 C 0.7578(9) 0.3933(5) 0.5555(4) 0.075(4) Uani 1 1 d .
H16 H 0.8012 0.4040 0.5840 0.113 Uiso 1 1 calc R
H17 H 0.7085 0.4202 0.5614 0.113 Uiso 1 1 calc R
H18 H 0.7900 0.4092 0.5268 0.113 Uiso 1 1 calc R
C18 C 0.6780(7) 0.2836(5) 0.5932(4) 0.066(3) Uani 1 1 d .
H19 H 0.6539 0.2299 0.5877 0.099 Uiso 1 1 calc R
H20 H 0.6284 0.3087 0.6026 0.099 Uiso 1 1 calc R
H21 H 0.7266 0.2952 0.6193 0.099 Uiso 1 1 calc R
C19 C 0.4764(4) 0.2208(4) 0.4044(2) 0.0275(13) Uani 1 1 d .
C20 C 0.4508(5) 0.2852(4) 0.4255(3) 0.0336(15) Uani 1 1 d .
C21 C 0.3895(7) 0.3127(5) 0.3977(4) 0.055(2) Uani 1 1 d .
H22 H 0.3724 0.3576 0.4097 0.066 Uiso 1 1 calc R
C22 C 0.3530(7) 0.2760(6) 0.3529(4) 0.064(3) Uani 1 1 d .
H23 H 0.3110 0.2957 0.3345 0.076 Uiso 1 1 calc R
C23 C 0.3770(7) 0.2115(6) 0.3347(3) 0.059(2) Uani 1 1 d .
H24 H 0.3498 0.1864 0.3043 0.070 Uiso 1 1 calc R
C24 C 0.4401(5) 0.1813(4) 0.3597(3) 0.0358(16) Uani 1 1 d .
C25 C 0.4832(5) 0.3209(4) 0.4767(3) 0.0334(15) Uani 1 1 d .
H25 H 0.5460 0.3116 0.4828 0.040 Uiso 1 1 calc R
C26 C 0.4919(8) 0.4051(5) 0.4849(3) 0.058(2) Uani 1 1 d .
H26 H 0.5299 0.4281 0.4602 0.087 Uiso 1 1 calc R
H27 H 0.5206 0.4246 0.5174 0.087 Uiso 1 1 calc R
H28 H 0.4308 0.4165 0.4823 0.087 Uiso 1 1 calc R
C27 C 0.4232(6) 0.2845(4) 0.5142(3) 0.0430(18) Uani 1 1 d .
H29 H 0.3613 0.2940 0.5103 0.064 Uiso 1 1 calc R
H30 H 0.4494 0.3052 0.5470 0.064 Uiso 1 1 calc R
H31 H 0.4200 0.2310 0.5096 0.064 Uiso 1 1 calc R
C28 C 0.4613(5) 0.1077(4) 0.3394(3) 0.0396(17) Uani 1 1 d .
H32 H 0.5169 0.1008 0.3580 0.048 Uiso 1 1 calc R
C29 C 0.4810(7) 0.1043(6) 0.2854(3) 0.060(2) Uani 1 1 d .
H33 H 0.4237 0.1003 0.2659 0.090 Uiso 1 1 calc R
H34 H 0.5073 0.0611 0.2757 0.090 Uiso 1 1 calc R
H35 H 0.5246 0.1495 0.2798 0.090 Uiso 1 1 calc R
C30 C 0.3808(6) 0.0443(5) 0.3469(4) 0.051(2) Uani 1 1 d .
H36 H 0.3679 0.0468 0.3816 0.077 Uiso 1 1 calc R
H37 H 0.3968 -0.0034 0.3362 0.077 Uiso 1 1 calc R
H38 H 0.3263 0.0488 0.3278 0.077 Uiso 1 1 calc R
C31 C 0.8766(6) 0.3882(5) 0.3421(4) 0.070(4) Uani 1 1 d .
C32 C 0.8565(6) 0.3853(6) 0.2907(4) 0.064(3) Uani 1 1 d .
C33 C 0.8779(8) 0.3218(7) 0.2692(4) 0.074(4) Uani 1 1 d .
C34 C 0.9096(7) 0.2855(5) 0.3022(6) 0.076(4) Uani 1 1 d .
C35 C 0.9110(6) 0.3223(6) 0.3468(4) 0.060(3) Uani 1 1 d .
C36 C 0.8788(13) 0.4516(10) 0.3815(8) 0.240(16) Uani 1 1 d .
H39 H 0.9395 0.4848 0.3841 0.360 Uiso 1 1 calc R
H40 H 0.8662 0.4323 0.4127 0.360 Uiso 1 1 calc R
H41 H 0.8320 0.4790 0.3734 0.360 Uiso 1 1 calc R
C37 C 0.8239(11) 0.4430(11) 0.2645(10) 0.221(15) Uani 1 1 d .
H42 H 0.8769 0.4771 0.2539 0.331 Uiso 1 1 calc R
H43 H 0.7894 0.4708 0.2865 0.331 Uiso 1 1 calc R
H44 H 0.7841 0.4184 0.2359 0.331 Uiso 1 1 calc R
C38 C 0.8738(13) 0.2988(13) 0.2132(5) 0.209(14) Uani 1 1 d .
H45 H 0.9364 0.3048 0.2019 0.314 Uiso 1 1 calc R
H46 H 0.8408 0.3303 0.1966 0.314 Uiso 1 1 calc R
H47 H 0.8418 0.2469 0.2056 0.314 Uiso 1 1 calc R
C39 C 0.9461(10) 0.2159(8) 0.2892(11) 0.233(16) Uani 1 1 d .
H48 H 0.8949 0.1744 0.2778 0.350 Uiso 1 1 calc R
H49 H 0.9776 0.2045 0.3181 0.350 Uiso 1 1 calc R
H50 H 0.9893 0.2237 0.2633 0.350 Uiso 1 1 calc R
C40 C 0.9555(9) 0.3062(14) 0.3935(7) 0.210(14) Uani 1 1 d .
H51 H 0.9892 0.2667 0.3858 0.315 Uiso 1 1 calc R
H52 H 0.9079 0.2903 0.4160 0.315 Uiso 1 1 calc R
H53 H 0.9980 0.3511 0.4087 0.315 Uiso 1 1 calc R
W2 W 0.377331(18) 0.713426(15) 0.184465(10) 0.02848(8) Uani 1 1 d .
Ge2 Ge 0.32029(6) 0.69284(4) 0.09283(3) 0.03275(17) Uani 1 1 d .
H54 H 0.3906 0.6598 0.0642 0.039 Uiso 1 1 calc R
H55 H 0.2318 0.6340 0.0878 0.039 Uiso 1 1 calc R
C41 C 0.3953(5) 0.8146(4) 0.1679(3) 0.0413(18) Uani 1 1 d .
O4 O 0.4074(5) 0.8758(3) 0.1592(3) 0.0618(17) Uani 1 1 d .
C42 C 0.3388(6) 0.7663(5) 0.2442(3) 0.0452(19) Uani 1 1 d .
O5 O 0.3190(5) 0.7985(4) 0.2798(2) 0.0623(18) Uani 1 1 d .
C43 C 0.2433(6) 0.6706(5) 0.1815(3) 0.048(2) Uani 1 1 d .
O6 O 0.1664(5) 0.6415(5) 0.1809(3) 0.080(2) Uani 1 1 d .
C44 C 0.2963(5) 0.7775(4) 0.0593(2) 0.0280(14) Uani 1 1 d .
N3 N 0.3521(4) 0.8147(4) 0.0284(2) 0.0380(14) Uani 1 1 d .
C45 C 0.3114(5) 0.8673(4) 0.0113(3) 0.045(2) Uani 1 1 d .
H56 H 0.3364 0.9005 -0.0109 0.055 Uiso 1 1 calc R
C46 C 0.2301(5) 0.8636(4) 0.0314(3) 0.0372(17) Uani 1 1 d .
H57 H 0.1868 0.8933 0.0263 0.045 Uiso 1 1 calc R
N4 N 0.2220(4) 0.8068(3) 0.0614(2) 0.0284(12) Uani 1 1 d .
C47 C 0.4330(5) 0.7924(5) 0.0077(3) 0.047(2) Uani 1 1 d .
C48 C 0.5215(5) 0.8340(5) 0.0253(3) 0.050(2) Uani 1 1 d .
C49 C 0.5967(6) 0.8101(7) 0.0038(4) 0.072(3) Uani 1 1 d .
H58 H 0.6573 0.8363 0.0138 0.087 Uiso 1 1 calc R
C50 C 0.5838(7) 0.7494(8) -0.0317(4) 0.076(3) Uani 1 1 d .
H59 H 0.6356 0.7339 -0.0451 0.092 Uiso 1 1 calc R
C51 C 0.4962(8) 0.7108(7) -0.0480(4) 0.073(3) Uani 1 1 d .
H60 H 0.4887 0.6692 -0.0723 0.088 Uiso 1 1 calc R
C52 C 0.4191(6) 0.7324(6) -0.0291(3) 0.055(2) Uani 1 1 d .
C53 C 0.5377(6) 0.9000(6) 0.0636(4) 0.062(3) Uani 1 1 d .
H61 H 0.4765 0.9078 0.0741 0.074 Uiso 1 1 calc R
C54 C 0.5871(8) 0.9703(7) 0.0442(5) 0.094(5) Uani 1 1 d .
H62 H 0.5532 0.9777 0.0149 0.141 Uiso 1 1 calc R
H63 H 0.6492 0.9655 0.0361 0.141 Uiso 1 1 calc R
H64 H 0.5906 1.0128 0.0692 0.141 Uiso 1 1 calc R
C55 C 0.5933(6) 0.8884(6) 0.1091(4) 0.066(3) Uani 1 1 d .
H65 H 0.6555 0.8850 0.1003 0.098 Uiso 1 1 calc R
H66 H 0.5632 0.8426 0.1214 0.098 Uiso 1 1 calc R
H67 H 0.5964 0.9305 0.1344 0.098 Uiso 1 1 calc R
C56 C 0.3230(7) 0.6914(8) -0.0498(3) 0.073(3) Uani 1 1 d .
H68 H 0.2776 0.7039 -0.0261 0.087 Uiso 1 1 calc R
C57 C 0.3023(7) 0.7206(8) -0.0975(4) 0.080(4) Uani 1 1 d .
H69 H 0.2382 0.6999 -0.1087 0.120 Uiso 1 1 calc R
H70 H 0.3428 0.7058 -0.1222 0.120 Uiso 1 1 calc R
H71 H 0.3126 0.7748 -0.0921 0.120 Uiso 1 1 calc R
C58 C 0.3118(10) 0.6091(8) -0.0568(5) 0.099(4) Uani 1 1 d .
H72 H 0.3526 0.5951 -0.0816 0.149 Uiso 1 1 calc R
H73 H 0.2480 0.5859 -0.0673 0.149 Uiso 1 1 calc R
H74 H 0.3275 0.5922 -0.0259 0.149 Uiso 1 1 calc R
C59 C 0.1407(5) 0.7800(4) 0.0871(2) 0.0303(14) Uani 1 1 d .
C60 C 0.0805(5) 0.7143(4) 0.0663(2) 0.0319(15) Uani 1 1 d .
C61 C 0.0051(6) 0.6878(5) 0.0923(3) 0.049(2) Uani 1 1 d .
H75 H -0.0366 0.6431 0.0800 0.059 Uiso 1 1 calc R
C62 C -0.0095(7) 0.7265(7) 0.1361(4) 0.067(3) Uani 1 1 d .
H76 H -0.0615 0.7074 0.1534 0.080 Uiso 1 1 calc R
C63 C 0.0478(7) 0.7906(6) 0.1553(3) 0.057(2) Uani 1 1 d .
H77 H 0.0350 0.8161 0.1852 0.069 Uiso 1 1 calc R
C64 C 0.1265(6) 0.8196(4) 0.1307(3) 0.0423(18) Uani 1 1 d .
C65 C 0.0943(5) 0.6767(3) 0.0154(2) 0.0292(14) Uani 1 1 d .
H78 H 0.1619 0.6830 0.0120 0.035 Uiso 1 1 calc R
C66 C 0.0572(5) 0.7141(4) -0.0244(3) 0.0364(16) Uani 1 1 d .
H79 H 0.0860 0.7670 -0.0201 0.055 Uiso 1 1 calc R
H80 H -0.0094 0.7080 -0.0225 0.055 Uiso 1 1 calc R
H81 H 0.0710 0.6914 -0.0563 0.055 Uiso 1 1 calc R
C67 C 0.0530(7) 0.5934(4) 0.0085(3) 0.053(2) Uani 1 1 d .
H82 H 0.0707 0.5711 -0.0227 0.079 Uiso 1 1 calc R
H83 H -0.0141 0.5852 0.0085 0.079 Uiso 1 1 calc R
H84 H 0.0759 0.5704 0.0352 0.079 Uiso 1 1 calc R
C68 C 0.1883(7) 0.8934(5) 0.1507(3) 0.054(2) Uani 1 1 d .
H85 H 0.2482 0.8976 0.1349 0.064 Uiso 1 1 calc R
C69 C 0.1443(8) 0.9580(5) 0.1380(3) 0.061(3) Uani 1 1 d .
H86 H 0.0843 0.9537 0.1522 0.092 Uiso 1 1 calc R
H87 H 0.1365 0.9558 0.1025 0.092 Uiso 1 1 calc R
H88 H 0.1843 1.0054 0.1512 0.092 Uiso 1 1 calc R
C70 C 0.2070(8) 0.8990(6) 0.2061(3) 0.074(3) Uani 1 1 d .
H89 H 0.2251 0.8539 0.2142 0.110 Uiso 1 1 calc R
H90 H 0.1512 0.9047 0.2226 0.110 Uiso 1 1 calc R
H91 H 0.2565 0.9421 0.2169 0.110 Uiso 1 1 calc R
C71 C 0.4315(6) 0.6049(4) 0.1685(3) 0.0439(19) Uani 1 1 d .
C72 C 0.4155(6) 0.6154(4) 0.2194(3) 0.0444(19) Uani 1 1 d .
C73 C 0.4782(6) 0.6817(4) 0.2403(3) 0.0397(18) Uani 1 1 d .
C74 C 0.5325(5) 0.7112(4) 0.2031(3) 0.0397(17) Uani 1 1 d .
C75 C 0.5050(5) 0.6648(5) 0.1593(3) 0.0409(18) Uani 1 1 d .
C76 C 0.3884(8) 0.5373(5) 0.1337(4) 0.079(4) Uani 1 1 d .
H92 H 0.4288 0.5018 0.1320 0.118 Uiso 1 1 calc R
H93 H 0.3792 0.5518 0.1012 0.118 Uiso 1 1 calc R
H94 H 0.3290 0.5142 0.1452 0.118 Uiso 1 1 calc R
C77 C 0.3507(8) 0.5629(7) 0.2472(5) 0.084(4) Uani 1 1 d .
H95 H 0.3314 0.5910 0.2758 0.126 Uiso 1 1 calc R
H96 H 0.3821 0.5256 0.2578 0.126 Uiso 1 1 calc R
H97 H 0.2967 0.5383 0.2259 0.126 Uiso 1 1 calc R
C78 C 0.4928(8) 0.7133(7) 0.2933(3) 0.073(3) Uani 1 1 d .
H98 H 0.5037 0.7675 0.2961 0.109 Uiso 1 1 calc R
H99 H 0.5461 0.6985 0.3077 0.109 Uiso 1 1 calc R
H100 H 0.4382 0.6943 0.3106 0.109 Uiso 1 1 calc R
C79 C 0.6130(6) 0.7753(5) 0.2117(5) 0.070(3) Uani 1 1 d .
H101 H 0.6305 0.7929 0.1806 0.105 Uiso 1 1 calc R
H102 H 0.6647 0.7594 0.2269 0.105 Uiso 1 1 calc R
H103 H 0.5965 0.8155 0.2334 0.105 Uiso 1 1 calc R
C80 C 0.5554(7) 0.6684(7) 0.1126(4) 0.073(3) Uani 1 1 d .
H104 H 0.6059 0.6423 0.1143 0.109 Uiso 1 1 calc R
H105 H 0.5801 0.7204 0.1084 0.109 Uiso 1 1 calc R
H106 H 0.5128 0.6450 0.0849 0.109 Uiso 1 1 calc R
B1 B 0.1718(5) 0.2537(4) 0.1363(3) 0.0298(16) Uani 1 1 d .
C81 C 0.0945(4) 0.1846(3) 0.1523(2) 0.0260(13) Uani 1 1 d .
C82 C 0.1112(5) 0.1475(4) 0.1919(3) 0.0343(15) Uani 1 1 d .
H107 H 0.1703 0.1606 0.2084 0.041 Uiso 1 1 calc R
C83 C 0.0454(5) 0.0925(4) 0.2083(3) 0.0369(16) Uani 1 1 d .
C84 C -0.0418(5) 0.0708(4) 0.1849(3) 0.0349(15) Uani 1 1 d .
H108 H -0.0870 0.0325 0.1953 0.042 Uiso 1 1 calc R
C85 C -0.0603(5) 0.1078(4) 0.1455(3) 0.0307(14) Uani 1 1 d .
C86 C 0.0060(4) 0.1634(3) 0.1303(3) 0.0282(14) Uani 1 1 d .
H109 H -0.0094 0.1880 0.1039 0.034 Uiso 1 1 calc R
C87 C 0.0671(6) 0.0562(5) 0.2517(3) 0.0464(19) Uani 1 1 d .
F1 F 0.0405(5) 0.0883(4) 0.29274(19) 0.080(2) Uani 1 1 d .
F2 F 0.1570(4) 0.0586(3) 0.2581(2) 0.0603(14) Uani 1 1 d .
F3 F 0.0244(4) -0.0153(3) 0.2484(2) 0.0686(16) Uani 1 1 d .
C88 C -0.1554(5) 0.0878(4) 0.1211(3) 0.0408(17) Uani 1 1 d .
F4 F -0.1536(4) 0.0854(4) 0.0731(2) 0.093(2) Uani 1 1 d .
F5 F -0.2044(5) 0.1343(5) 0.1344(4) 0.149(5) Uani 1 1 d .
F6 F -0.1995(4) 0.0209(4) 0.1258(3) 0.091(2) Uani 1 1 d .
C89 C 0.1476(4) 0.3270(3) 0.1678(2) 0.0264(13) Uani 1 1 d .
C90 C 0.0952(4) 0.3719(3) 0.1475(2) 0.0234(12) Uani 1 1 d .
H110 H 0.0781 0.3623 0.1136 0.028 Uiso 1 1 calc R
C91 C 0.0674(4) 0.4296(3) 0.1748(2) 0.0256(13) Uani 1 1 d .
C92 C 0.0890(5) 0.4456(3) 0.2249(2) 0.0285(14) Uani 1 1 d .
H111 H 0.0698 0.4851 0.2437 0.034 Uiso 1 1 calc R
C93 C 0.1396(5) 0.4015(4) 0.2461(3) 0.0316(14) Uani 1 1 d .
C94 C 0.1673(5) 0.3432(4) 0.2183(2) 0.0298(14) Uani 1 1 d .
H112 H 0.2008 0.3135 0.2341 0.036 Uiso 1 1 calc R
C95 C 0.0111(5) 0.4739(4) 0.1490(3) 0.0363(16) Uani 1 1 d .
F7 F -0.0673(4) 0.4299(3) 0.1279(2) 0.0623(16) Uani 1 1 d .
F8 F 0.0538(4) 0.5042(3) 0.11275(19) 0.0666(16) Uani 1 1 d .
F9 F -0.0142(3) 0.5266(2) 0.17794(16) 0.0448(11) Uani 1 1 d .
C96 C 0.1632(6) 0.4151(4) 0.2998(3) 0.0437(19) Uani 1 1 d .
F10 F 0.1089(7) 0.4504(5) 0.3239(2) 0.141(4) Uani 1 1 d .
F11 F 0.2466(6) 0.4423(6) 0.3113(2) 0.157(5) Uani 1 1 d .
F12 F 0.1490(5) 0.3522(4) 0.3208(2) 0.083(2) Uani 1 1 d .
C97 C 0.1691(5) 0.2573(4) 0.0782(3) 0.0307(14) Uani 1 1 d .
C98 C 0.1406(5) 0.1955(4) 0.0427(3) 0.0361(16) Uani 1 1 d .
H113 H 0.1167 0.1488 0.0534 0.043 Uiso 1 1 calc R
C99 C 0.1452(6) 0.1985(5) -0.0068(3) 0.0431(19) Uani 1 1 d .
C100 C 0.1822(6) 0.2641(5) -0.0241(3) 0.048(2) Uani 1 1 d .
H114 H 0.1861 0.2662 -0.0582 0.057 Uiso 1 1 calc R
C101 C 0.2137(5) 0.3271(5) 0.0088(3) 0.0445(19) Uani 1 1 d .
C102 C 0.2082(5) 0.3237(4) 0.0589(3) 0.0377(16) Uani 1 1 d .
H115 H 0.2314 0.3673 0.0809 0.045 Uiso 1 1 calc R
C103 C 0.1090(8) 0.1301(6) -0.0404(4) 0.066(3) Uani 1 1 d .
F13 F 0.0201(5) 0.1090(4) -0.0414(3) 0.115(3) Uani 1 1 d .
F14 F 0.1410(6) 0.0727(4) -0.0293(3) 0.113(3) Uani 1 1 d .
F15 F 0.1282(7) 0.1360(4) -0.0865(2) 0.123(3) Uani 1 1 d .
C104 C 0.2543(7) 0.3994(6) -0.0078(4) 0.063(3) Uani 1 1 d .
F16 F 0.2210(8) 0.4535(4) 0.0107(4) 0.159(5) Uani 1 1 d .
F17 F 0.3416(5) 0.4200(5) 0.0038(4) 0.144(4) Uani 1 1 d .
F18 F 0.2465(7) 0.3996(5) -0.0542(3) 0.134(4) Uani 1 1 d .
C105 C 0.2753(4) 0.2431(3) 0.1498(2) 0.0263(13) Uani 1 1 d .
C106 C 0.2999(5) 0.1747(4) 0.1371(3) 0.0387(18) Uani 1 1 d .
H116 H 0.2540 0.1332 0.1235 0.046 Uiso 1 1 calc R
C107 C 0.3898(5) 0.1663(4) 0.1439(3) 0.0408(19) Uani 1 1 d .
C108 C 0.4589(5) 0.2239(4) 0.1640(3) 0.0370(17) Uani 1 1 d .
H117 H 0.5195 0.2170 0.1699 0.044 Uiso 1 1 calc R
C109 C 0.4366(5) 0.2927(4) 0.1754(2) 0.0289(14) Uani 1 1 d .
C110 C 0.3462(4) 0.3015(3) 0.1686(2) 0.0261(13) Uani 1 1 d .
H118 H 0.3330 0.3490 0.1772 0.031 Uiso 1 1 calc R
C111 C 0.4117(6) 0.0916(5) 0.1296(6) 0.088(5) Uani 1 1 d .
F19 F 0.3941(11) 0.0487(4) 0.1625(3) 0.180(7) Uani 1 1 d .
F20 F 0.3643(5) 0.0534(3) 0.0920(3) 0.096(2) Uani 1 1 d .
F21 F 0.4949(6) 0.0968(5) 0.1191(9) 0.322(13) Uani 1 1 d .
C112 C 0.5085(5) 0.3595(4) 0.1926(3) 0.0408(18) Uani 1 1 d .
F22 F 0.5885(3) 0.3446(3) 0.20596(18) 0.0516(12) Uani 1 1 d .
F23 F 0.4839(4) 0.4005(3) 0.2300(2) 0.0687(17) Uani 1 1 d .
F24 F 0.5276(4) 0.4053(3) 0.1580(2) 0.0698(16) Uani 1 1 d .
B2 B 0.1939(5) 0.2452(3) 0.6300(3) 0.0197(13) Uani 1 1 d .
C113 C 0.0873(4) 0.2344(3) 0.6457(2) 0.0221(12) Uani 1 1 d .
C114 C 0.0245(4) 0.1653(3) 0.6373(2) 0.0257(13) Uani 1 1 d .
H119 H 0.0464 0.1226 0.6250 0.031 Uiso 1 1 calc R
C115 C -0.0684(4) 0.1573(3) 0.6464(2) 0.0275(14) Uani 1 1 d .
C116 C -0.1020(5) 0.2179(4) 0.6653(2) 0.0316(15) Uani 1 1 d .
H120 H -0.1646 0.2124 0.6727 0.038 Uiso 1 1 calc R
C117 C -0.0438(4) 0.2856(4) 0.6731(2) 0.0271(13) Uani 1 1 d .
C118 C 0.0492(4) 0.2939(3) 0.6629(2) 0.0260(13) Uani 1 1 d .
H121 H 0.0875 0.3421 0.6679 0.031 Uiso 1 1 calc R
C119 C -0.1318(5) 0.0837(4) 0.6367(3) 0.0403(17) Uani 1 1 d .
F25 F -0.0916(5) 0.0282(3) 0.6262(4) 0.143(4) Uani 1 1 d .
F26 F -0.1919(6) 0.0802(4) 0.6021(3) 0.132(4) Uani 1 1 d .
F27 F -0.1787(5) 0.0644(3) 0.6745(2) 0.091(2) Uani 1 1 d .
C120 C -0.0751(5) 0.3542(4) 0.6921(3) 0.0408(18) Uani 1 1 d .
F28 F -0.1638(3) 0.3416(3) 0.7014(2) 0.0725(18) Uani 1 1 d .
F29 F -0.0296(4) 0.3887(3) 0.7327(2) 0.0759(19) Uani 1 1 d .
F30 F -0.0656(5) 0.4035(3) 0.6604(2) 0.0729(17) Uani 1 1 d .
C121 C 0.1888(4) 0.2559(3) 0.5720(2) 0.0237(12) Uani 1 1 d .
C122 C 0.1859(4) 0.3251(3) 0.5570(2) 0.0237(12) Uani 1 1 d .
H122 H 0.1898 0.3667 0.5810 0.028 Uiso 1 1 calc R
C123 C 0.1775(5) 0.3345(4) 0.5081(3) 0.0314(15) Uani 1 1 d .
C124 C 0.1695(5) 0.2759(4) 0.4717(2) 0.0321(15) Uani 1 1 d .
H123 H 0.1638 0.2828 0.4383 0.039 Uiso 1 1 calc R
C125 C 0.1700(5) 0.2064(3) 0.4856(2) 0.0286(14) Uani 1 1 d .
C126 C 0.1790(4) 0.1972(3) 0.5346(2) 0.0237(12) Uani 1 1 d .
H124 H 0.1786 0.1489 0.5429 0.028 Uiso 1 1 calc R
C127 C 0.1759(6) 0.4109(4) 0.4950(3) 0.044(2) Uani 1 1 d .
F31 F 0.0980(5) 0.4308(3) 0.5053(3) 0.098(2) Uani 1 1 d .
F32 F 0.2384(5) 0.4628(3) 0.5201(2) 0.091(2) Uani 1 1 d .
F33 F 0.1848(6) 0.4164(3) 0.4486(2) 0.088(2) Uani 1 1 d .
C128 C 0.1620(6) 0.1405(4) 0.4479(3) 0.0410(18) Uani 1 1 d .
F34 F 0.1389(6) 0.1539(3) 0.40370(18) 0.085(2) Uani 1 1 d .
F35 F 0.0993(4) 0.0821(2) 0.45857(18) 0.0527(13) Uani 1 1 d .
F36 F 0.2403(4) 0.1170(3) 0.4448(2) 0.0624(14) Uani 1 1 d .
C129 C 0.2580(4) 0.3185(3) 0.6625(2) 0.0220(12) Uani 1 1 d .
C130 C 0.2479(4) 0.3352(3) 0.7125(2) 0.0239(12) Uani 1 1 d .
H125 H 0.2000 0.3050 0.7275 0.029 Uiso 1 1 calc R
C131 C 0.3058(5) 0.3947(4) 0.7411(2) 0.0284(14) Uani 1 1 d .
C132 C 0.3769(5) 0.4402(3) 0.7210(2) 0.0277(14) Uani 1 1 d .
H126 H 0.4154 0.4815 0.7400 0.033 Uiso 1 1 calc R
C133 C 0.3897(4) 0.4230(3) 0.6717(2) 0.0265(13) Uani 1 1 d .
C134 C 0.3313(4) 0.3641(3) 0.6432(2) 0.0235(12) Uani 1 1 d .
H127 H 0.3417 0.3546 0.6096 0.028 Uiso 1 1 calc R
C135 C 0.2859(6) 0.4112(4) 0.7934(3) 0.0389(17) Uani 1 1 d .
F37 F 0.2193(6) 0.4452(5) 0.79972(19) 0.112(3) Uani 1 1 d .
F38 F 0.2621(4) 0.3501(3) 0.81514(16) 0.0593(14) Uani 1 1 d .
F39 F 0.3606(5) 0.4489(3) 0.82033(18) 0.0784(19) Uani 1 1 d .
C136 C 0.4654(5) 0.4682(4) 0.6469(3) 0.0396(17) Uani 1 1 d .
F40 F 0.4350(4) 0.5023(3) 0.6119(2) 0.0758(19) Uani 1 1 d .
F41 F 0.5197(4) 0.4266(3) 0.6254(2) 0.0651(16) Uani 1 1 d .
F42 F 0.5215(3) 0.5216(2) 0.67699(17) 0.0477(11) Uani 1 1 d .
C137 C 0.2398(4) 0.1764(3) 0.6418(2) 0.0231(12) Uani 1 1 d .
C138 C 0.2159(4) 0.1355(3) 0.6811(2) 0.0264(13) Uani 1 1 d .
H128 H 0.1653 0.1440 0.6993 0.032 Uiso 1 1 calc R
C139 C 0.2635(5) 0.0831(4) 0.6942(2) 0.0310(14) Uani 1 1 d .
C140 C 0.3379(5) 0.0690(4) 0.6688(3) 0.0325(15) Uani 1 1 d .
H129 H 0.3700 0.0329 0.6777 0.039 Uiso 1 1 calc R
C141 C 0.3643(4) 0.1086(3) 0.6302(2) 0.0266(13) Uani 1 1 d .
C142 C 0.3170(4) 0.1617(3) 0.6173(2) 0.0253(13) Uani 1 1 d .
H130 H 0.3375 0.1889 0.5912 0.030 Uiso 1 1 calc R
C143 C 0.2336(6) 0.0404(4) 0.7358(3) 0.0445(19) Uani 1 1 d .
F43 F 0.1962(4) 0.0790(3) 0.77004(17) 0.0620(15) Uani 1 1 d .
F44 F 0.1732(4) -0.0217(3) 0.72202(19) 0.0684(16) Uani 1 1 d .
F45 F 0.3038(4) 0.0212(4) 0.7580(2) 0.086(2) Uani 1 1 d .
C144 C 0.4455(6) 0.0947(4) 0.6032(3) 0.0438(19) Uani 1 1 d .
F46 F 0.4527(9) 0.1179(9) 0.5639(4) 0.247(9) Uani 1 1 d .
F47 F 0.4506(5) 0.0257(4) 0.5968(3) 0.100(3) Uani 1 1 d .
F48 F 0.5228(5) 0.1230(5) 0.6284(4) 0.141(4) Uani 1 1 d .

loop_
_atom_site_aniso_label
_atom_site_aniso_U_11
_atom_site_aniso_U_22
_atom_site_aniso_U_33
_atom_site_aniso_U_23
_atom_site_aniso_U_13
_atom_site_aniso_U_12
W1 0.02378(13) 0.02653(13) 0.02497(13) 0.00701(10) 0.00723(10) 0.00882(10)
Ge1 0.0338(4) 0.0239(3) 0.0279(3) 0.0042(3) 0.0112(3) 0.0020(3)
C1 0.026(3) 0.029(3) 0.034(3) 0.002(3) 0.000(3) 0.009(3)
O1 0.049(3) 0.025(3) 0.049(3) 0.004(2) 0.001(3) 0.005(2)
C2 0.026(3) 0.052(4) 0.033(4) 0.002(3) 0.009(3) 0.011(3)
O2 0.041(3) 0.075(4) 0.038(3) -0.005(3) 0.000(3) 0.012(3)
C3 0.055(5) 0.067(5) 0.033(4) 0.020(4) 0.022(4) 0.038(5)
O3 0.097(6) 0.131(7) 0.063(4) 0.040(4) 0.028(4) 0.095(6)
C4 0.022(3) 0.016(3) 0.026(3) 0.002(2) 0.005(2) 0.002(2)
N1 0.020(3) 0.024(3) 0.031(3) 0.005(2) 0.003(2) 0.005(2)
C5 0.026(3) 0.024(3) 0.033(3) 0.010(3) 0.001(3) 0.003(3)
C6 0.025(3) 0.026(3) 0.041(4) 0.014(3) 0.007(3) 0.000(3)
N2 0.025(3) 0.021(2) 0.026(3) 0.006(2) 0.002(2) 0.005(2)
C7 0.022(3) 0.031(3) 0.026(3) 0.002(2) 0.002(2) 0.005(3)
C8 0.029(3) 0.028(3) 0.036(4) 0.004(3) -0.002(3) 0.013(3)
C9 0.029(4) 0.038(4) 0.037(4) 0.000(3) -0.001(3) 0.011(3)
C10 0.029(4) 0.059(5) 0.038(4) 0.008(4) -0.008(3) 0.003(4)
C11 0.045(4) 0.037(4) 0.035(4) 0.000(3) -0.006(3) 0.003(3)
C12 0.033(4) 0.028(3) 0.028(3) -0.001(3) 0.000(3) 0.006(3)
C13 0.045(4) 0.042(4) 0.040(4) -0.011(3) -0.015(3) 0.025(4)
C14 0.043(5) 0.101(8) 0.061(6) -0.035(6) -0.013(4) 0.041(5)
C15 0.113(9) 0.025(4) 0.072(6) -0.003(4) -0.038(6) 0.019(5)
C16 0.056(5) 0.047(5) 0.037(4) -0.014(3) -0.009(4) 0.027(4)
C17 0.138(11) 0.037(5) 0.061(6) 0.004(4) 0.030(7) 0.042(6)
C18 0.066(7) 0.055(6) 0.075(7) -0.005(5) 0.031(5) 0.008(5)
C19 0.022(3) 0.031(3) 0.032(3) 0.010(3) 0.006(3) 0.008(3)
C20 0.026(3) 0.037(4) 0.043(4) 0.015(3) 0.014(3) 0.012(3)
C21 0.062(6) 0.051(5) 0.063(6) 0.013(4) 0.005(5) 0.032(5)
C22 0.064(6) 0.067(6) 0.071(6) 0.017(5) -0.019(5) 0.035(5)
C23 0.057(6) 0.069(6) 0.052(5) 0.007(5) -0.017(4) 0.024(5)
C24 0.027(3) 0.042(4) 0.038(4) 0.007(3) -0.001(3) 0.006(3)
C25 0.035(4) 0.030(3) 0.041(4) 0.008(3) 0.014(3) 0.014(3)
C26 0.083(7) 0.038(4) 0.060(6) 0.009(4) 0.030(5) 0.024(5)
C27 0.045(5) 0.043(4) 0.045(4) 0.015(3) 0.017(4) 0.011(4)
C28 0.031(4) 0.045(4) 0.040(4) 0.000(3) -0.004(3) 0.007(3)
C29 0.051(5) 0.072(6) 0.048(5) -0.006(4) 0.002(4) 0.000(5)
C30 0.038(4) 0.044(5) 0.069(6) 0.003(4) 0.000(4) 0.002(4)
C31 0.043(5) 0.055(5) 0.087(7) -0.038(5) 0.050(5) -0.027(4)
C32 0.039(5) 0.059(6) 0.098(8) 0.055(6) 0.007(5) -0.003(4)
C33 0.070(7) 0.082(8) 0.043(5) -0.010(5) 0.023(5) -0.035(6)
C34 0.038(5) 0.044(5) 0.140(12) -0.007(6) 0.045(6) 0.001(4)
C35 0.024(4) 0.089(7) 0.066(6) 0.049(6) -0.010(4) -0.011(4)
C36 0.190(18) 0.164(16) 0.25(2) -0.174(16) 0.178(18) -0.148(15)
C37 0.076(10) 0.193(19) 0.43(4) 0.26(2) -0.007(16) -0.015(11)
C38 0.169(17) 0.29(3) 0.060(8) -0.046(12) 0.060(10) -0.164(18)
C39 0.082(10) 0.071(9) 0.55(5) -0.009(16) 0.181(19) 0.020(8)
C40 0.043(7) 0.38(3) 0.21(2) 0.24(2) -0.039(10) -0.047(12)
W2 0.02522(14) 0.03110(15) 0.02930(14) 0.00555(11) -0.00242(11) 0.00596(11)
Ge2 0.0421(4) 0.0315(4) 0.0277(3) 0.0088(3) -0.0016(3) 0.0124(3)
C41 0.031(4) 0.040(4) 0.054(5) 0.014(4) 0.005(3) 0.006(3)
O4 0.062(4) 0.036(3) 0.084(5) 0.018(3) 0.006(4) -0.002(3)
C42 0.037(4) 0.055(5) 0.049(5) 0.014(4) 0.003(4) 0.019(4)
O5 0.060(4) 0.087(5) 0.047(4) -0.001(3) 0.008(3) 0.035(4)
C43 0.036(4) 0.058(5) 0.046(5) 0.020(4) 0.002(4) -0.004(4)
O6 0.042(4) 0.115(6) 0.079(5) 0.043(5) 0.002(4) -0.013(4)
C44 0.028(3) 0.025(3) 0.031(3) 0.012(3) -0.001(3) 0.003(3)
N3 0.025(3) 0.046(4) 0.043(3) 0.026(3) 0.003(3) -0.004(3)
C45 0.034(4) 0.045(4) 0.058(5) 0.036(4) -0.008(4) -0.003(3)
C46 0.034(4) 0.032(4) 0.047(4) 0.018(3) -0.007(3) 0.006(3)
N4 0.033(3) 0.017(2) 0.033(3) 0.007(2) 0.000(2) -0.001(2)
C47 0.022(4) 0.075(6) 0.047(5) 0.028(4) 0.010(3) 0.010(4)
C48 0.030(4) 0.068(6) 0.053(5) 0.038(4) 0.000(4) -0.005(4)
C49 0.029(5) 0.110(9) 0.086(8) 0.044(7) 0.008(5) 0.014(5)
C50 0.042(6) 0.133(11) 0.062(7) 0.026(7) 0.014(5) 0.028(6)
C51 0.060(7) 0.113(9) 0.055(6) 0.013(6) 0.019(5) 0.034(7)
C52 0.038(5) 0.080(7) 0.044(5) 0.013(4) 0.008(4) 0.006(4)
C53 0.033(4) 0.072(6) 0.082(7) 0.055(6) -0.002(4) -0.009(4)
C54 0.064(7) 0.091(9) 0.128(11) 0.075(8) -0.012(7) -0.012(6)
C55 0.040(5) 0.095(8) 0.057(6) 0.034(5) -0.013(4) -0.007(5)
C56 0.040(5) 0.135(11) 0.036(5) 0.003(6) 0.014(4) 0.005(6)
C57 0.053(6) 0.133(11) 0.058(6) 0.003(6) -0.009(5) 0.033(7)
C58 0.094(10) 0.102(10) 0.082(9) 0.017(7) 0.009(7) -0.026(8)
C59 0.032(4) 0.028(3) 0.031(3) 0.004(3) 0.005(3) 0.006(3)
C60 0.033(4) 0.033(4) 0.030(3) 0.004(3) 0.002(3) 0.008(3)
C61 0.043(5) 0.048(5) 0.053(5) 0.014(4) 0.004(4) 0.001(4)
C62 0.052(6) 0.103(9) 0.055(6) 0.024(6) 0.031(5) 0.026(6)
C63 0.057(6) 0.077(7) 0.041(5) 0.001(4) 0.021(4) 0.023(5)
C64 0.051(5) 0.043(4) 0.038(4) 0.000(3) 0.002(4) 0.026(4)
C65 0.029(3) 0.023(3) 0.034(3) 0.001(3) 0.003(3) 0.003(3)
C66 0.039(4) 0.035(4) 0.035(4) 0.006(3) -0.001(3) 0.006(3)
C67 0.067(6) 0.031(4) 0.054(5) 0.002(4) 0.000(4) -0.002(4)
C68 0.062(6) 0.055(5) 0.045(5) -0.011(4) -0.015(4) 0.028(5)
C69 0.082(7) 0.048(5) 0.057(5) -0.012(4) -0.005(5) 0.035(5)
C70 0.100(9) 0.075(7) 0.053(6) -0.023(5) -0.027(6) 0.056(7)
C71 0.050(5) 0.038(4) 0.048(5) 0.001(3) -0.012(4) 0.022(4)
C72 0.041(4) 0.039(4) 0.059(5) 0.024(4) 0.001(4) 0.012(3)
C73 0.047(4) 0.045(4) 0.032(4) 0.003(3) -0.006(3) 0.024(4)
C74 0.027(4) 0.044(4) 0.051(5) 0.011(3) -0.007(3) 0.012(3)
C75 0.038(4) 0.059(5) 0.031(4) 0.011(3) -0.001(3) 0.021(4)
C76 0.101(9) 0.039(5) 0.091(8) -0.023(5) -0.049(7) 0.030(5)
C77 0.055(6) 0.091(8) 0.120(10) 0.073(8) 0.013(6) 0.010(6)
C78 0.095(8) 0.096(8) 0.038(5) -0.012(5) -0.015(5) 0.057(7)
C79 0.041(5) 0.052(5) 0.114(9) 0.029(6) -0.027(6) -0.006(4)
C80 0.058(6) 0.121(10) 0.055(6) 0.021(6) 0.011(5) 0.050(7)
B1 0.028(4) 0.026(4) 0.036(4) 0.002(3) 0.003(3) 0.008(3)
C81 0.024(3) 0.018(3) 0.036(3) -0.003(2) 0.005(3) 0.006(2)
C82 0.027(3) 0.029(3) 0.048(4) 0.002(3) 0.001(3) 0.009(3)
C83 0.035(4) 0.035(4) 0.045(4) 0.007(3) 0.009(3) 0.016(3)
C84 0.031(4) 0.028(3) 0.047(4) 0.008(3) 0.011(3) 0.006(3)
C85 0.025(3) 0.027(3) 0.038(4) 0.002(3) 0.006(3) 0.002(3)
C86 0.021(3) 0.022(3) 0.041(4) 0.004(3) 0.003(3) 0.003(2)
C87 0.048(5) 0.047(5) 0.051(5) 0.019(4) 0.011(4) 0.017(4)
F1 0.125(6) 0.096(5) 0.044(3) 0.025(3) 0.022(3) 0.067(4)
F2 0.050(3) 0.070(3) 0.070(3) 0.035(3) -0.004(3) 0.020(3)
F3 0.072(4) 0.055(3) 0.086(4) 0.040(3) 0.004(3) 0.014(3)
C88 0.027(4) 0.038(4) 0.054(5) 0.002(3) 0.000(3) 0.001(3)
F4 0.060(4) 0.138(6) 0.065(4) 0.028(4) -0.021(3) -0.020(4)
F5 0.052(4) 0.142(7) 0.233(10) -0.118(7) -0.064(5) 0.060(5)
F6 0.060(4) 0.081(4) 0.117(6) 0.038(4) -0.028(4) -0.031(3)
C89 0.020(3) 0.027(3) 0.032(3) 0.002(3) 0.009(3) 0.004(3)
C90 0.020(3) 0.020(3) 0.030(3) 0.000(2) 0.007(2) 0.004(2)
C91 0.024(3) 0.024(3) 0.030(3) 0.005(2) 0.005(3) 0.007(3)
C92 0.033(4) 0.024(3) 0.029(3) -0.004(2) 0.003(3) 0.010(3)
C93 0.030(4) 0.030(3) 0.033(4) -0.002(3) 0.003(3) 0.005(3)
C94 0.032(4) 0.026(3) 0.034(3) 0.000(3) -0.002(3) 0.013(3)
C95 0.047(4) 0.030(4) 0.036(4) 0.001(3) 0.000(3) 0.019(3)
F7 0.066(3) 0.047(3) 0.072(3) -0.010(2) -0.039(3) 0.023(3)
F8 0.097(4) 0.071(4) 0.053(3) 0.034(3) 0.025(3) 0.050(3)
F9 0.058(3) 0.038(2) 0.045(2) -0.0026(19) -0.002(2) 0.030(2)
C96 0.056(5) 0.042(4) 0.037(4) -0.004(3) -0.009(4) 0.026(4)
F10 0.233(11) 0.197(9) 0.039(3) -0.025(4) -0.022(5) 0.176(9)
F11 0.100(6) 0.267(11) 0.037(3) 0.028(5) -0.025(4) -0.113(7)
F12 0.120(6) 0.085(4) 0.042(3) 0.017(3) 0.003(3) 0.012(4)
C97 0.022(3) 0.033(3) 0.036(4) -0.002(3) 0.004(3) 0.009(3)
C98 0.029(4) 0.040(4) 0.041(4) -0.003(3) 0.002(3) 0.014(3)
C99 0.040(4) 0.059(5) 0.032(4) -0.006(3) 0.000(3) 0.021(4)
C100 0.044(5) 0.067(6) 0.032(4) -0.005(4) 0.010(3) 0.019(4)
C101 0.034(4) 0.052(5) 0.049(5) 0.009(4) 0.020(4) 0.009(4)
C102 0.031(4) 0.046(4) 0.035(4) 0.001(3) 0.014(3) 0.006(3)
C103 0.076(8) 0.073(7) 0.046(5) -0.018(5) -0.005(5) 0.021(6)
F13 0.073(5) 0.115(6) 0.127(6) -0.078(5) -0.025(4) 0.005(4)
F14 0.160(8) 0.070(4) 0.107(6) -0.048(4) -0.049(5) 0.058(5)
F15 0.202(10) 0.108(6) 0.047(4) -0.033(4) 0.013(5) 0.029(6)
C104 0.059(6) 0.071(7) 0.059(6) 0.021(5) 0.028(5) 0.003(5)
F16 0.227(12) 0.074(5) 0.213(10) 0.084(6) 0.159(9) 0.062(6)
F17 0.067(5) 0.134(7) 0.219(11) 0.101(7) -0.008(6) -0.043(5)
F18 0.196(10) 0.122(7) 0.063(4) 0.047(4) 0.011(5) -0.034(6)
C105 0.022(3) 0.021(3) 0.034(3) -0.003(2) 0.002(3) 0.004(2)
C106 0.027(4) 0.021(3) 0.065(5) -0.008(3) 0.000(3) 0.005(3)
C107 0.026(4) 0.028(4) 0.067(5) -0.011(3) -0.001(3) 0.011(3)
C108 0.027(4) 0.036(4) 0.048(4) -0.007(3) -0.001(3) 0.014(3)
C109 0.024(3) 0.029(3) 0.030(3) -0.005(3) 0.001(3) 0.003(3)
C110 0.025(3) 0.020(3) 0.031(3) -0.007(2) 0.000(3) 0.006(2)
C111 0.033(5) 0.038(5) 0.187(14) -0.034(7) -0.027(7) 0.023(4)
F19 0.40(2) 0.066(5) 0.106(6) -0.012(4) -0.057(9) 0.138(9)
F20 0.122(6) 0.053(3) 0.110(5) -0.042(4) -0.001(5) 0.038(4)
F21 0.048(5) 0.082(6) 0.79(4) -0.173(13) 0.030(11) 0.021(4)
C112 0.031(4) 0.043(4) 0.041(4) -0.012(3) -0.015(3) 0.004(3)
F22 0.028(2) 0.060(3) 0.060(3) -0.012(2) -0.015(2) 0.008(2)
F23 0.045(3) 0.066(3) 0.079(4) -0.048(3) -0.015(3) 0.008(3)
F24 0.067(4) 0.047(3) 0.085(4) 0.017(3) -0.020(3) -0.011(3)
B2 0.018(3) 0.010(3) 0.029(3) -0.002(2) -0.001(3) 0.001(2)
C113 0.024(3) 0.020(3) 0.021(3) 0.001(2) 0.003(2) 0.003(2)
C114 0.024(3) 0.025(3) 0.026(3) -0.002(2) 0.000(2) 0.003(3)
C115 0.024(3) 0.024(3) 0.028(3) -0.008(2) 0.005(3) -0.003(3)
C116 0.022(3) 0.037(4) 0.032(3) -0.006(3) 0.004(3) 0.002(3)
C117 0.022(3) 0.029(3) 0.028(3) -0.005(3) 0.006(3) 0.003(3)
C118 0.021(3) 0.024(3) 0.031(3) -0.002(2) 0.002(3) 0.002(2)
C119 0.034(4) 0.032(4) 0.046(4) -0.001(3) 0.003(3) -0.011(3)
F25 0.065(4) 0.040(3) 0.295(12) -0.059(5) 0.053(6) -0.019(3)
F26 0.150(7) 0.092(5) 0.107(5) 0.041(4) -0.092(6) -0.081(5)
F27 0.110(5) 0.064(4) 0.067(4) 0.004(3) 0.016(4) -0.055(4)
C120 0.030(4) 0.042(4) 0.048(4) -0.009(3) 0.007(3) 0.010(3)
F28 0.036(3) 0.059(3) 0.119(5) -0.021(3) 0.028(3) 0.017(2)
F29 0.070(4) 0.076(4) 0.075(4) -0.049(3) -0.017(3) 0.036(3)
F30 0.098(5) 0.042(3) 0.090(4) 0.009(3) 0.028(4) 0.037(3)
C121 0.019(3) 0.019(3) 0.031(3) 0.002(2) 0.000(2) 0.002(2)
C122 0.019(3) 0.024(3) 0.028(3) 0.000(2) -0.002(2) 0.005(2)
C123 0.034(4) 0.026(3) 0.036(4) 0.003(3) -0.002(3) 0.010(3)
C124 0.037(4) 0.032(3) 0.028(3) 0.004(3) -0.003(3) 0.011(3)
C125 0.030(3) 0.024(3) 0.029(3) -0.001(3) -0.003(3) 0.005(3)
C126 0.021(3) 0.022(3) 0.026(3) 0.003(2) -0.001(2) 0.001(2)
C127 0.065(6) 0.029(4) 0.040(4) 0.007(3) -0.012(4) 0.015(4)
F31 0.108(6) 0.065(4) 0.149(7) 0.046(4) 0.026(5) 0.060(4)
F32 0.135(6) 0.030(3) 0.094(5) 0.021(3) -0.052(4) -0.011(3)
F33 0.182(8) 0.043(3) 0.049(3) 0.020(2) 0.011(4) 0.034(4)
C128 0.062(5) 0.034(4) 0.027(4) -0.005(3) -0.001(3) 0.014(4)
F34 0.171(7) 0.052(3) 0.031(3) -0.011(2) -0.025(3) 0.034(4)
F35 0.061(3) 0.033(2) 0.056(3) -0.018(2) -0.007(2) 0.005(2)
F36 0.067(4) 0.056(3) 0.065(3) -0.018(3) 0.020(3) 0.025(3)
C129 0.023(3) 0.020(3) 0.022(3) 0.000(2) -0.001(2) 0.005(2)
C130 0.020(3) 0.025(3) 0.025(3) 0.003(2) 0.002(2) 0.001(2)
C131 0.028(3) 0.030(3) 0.025(3) -0.002(3) -0.003(3) 0.005(3)
C132 0.028(3) 0.021(3) 0.029(3) -0.006(2) -0.004(3) 0.000(3)
C133 0.025(3) 0.023(3) 0.029(3) 0.000(2) -0.003(3) 0.001(3)
C134 0.025(3) 0.024(3) 0.022(3) 0.003(2) 0.000(2) 0.005(2)
C135 0.043(4) 0.040(4) 0.028(4) -0.003(3) 0.004(3) -0.001(3)
F37 0.170(8) 0.182(8) 0.034(3) 0.011(4) 0.023(4) 0.149(7)
F38 0.078(4) 0.062(3) 0.033(2) 0.009(2) 0.010(2) -0.002(3)
F39 0.088(4) 0.087(4) 0.035(3) -0.009(3) 0.000(3) -0.028(3)
C136 0.039(4) 0.035(4) 0.039(4) 0.004(3) 0.003(3) -0.005(3)
F40 0.071(4) 0.077(4) 0.070(4) 0.049(3) -0.013(3) -0.024(3)
F41 0.057(3) 0.049(3) 0.076(4) -0.017(3) 0.042(3) -0.012(2)
F42 0.038(2) 0.037(2) 0.055(3) -0.009(2) 0.002(2) -0.013(2)
C137 0.023(3) 0.020(3) 0.025(3) 0.000(2) -0.001(2) 0.002(2)
C138 0.024(3) 0.026(3) 0.027(3) 0.002(2) 0.004(3) 0.001(3)
C139 0.031(4) 0.028(3) 0.032(3) 0.009(3) 0.002(3) -0.001(3)
C140 0.035(4) 0.024(3) 0.039(4) 0.006(3) -0.002(3) 0.007(3)
C141 0.025(3) 0.022(3) 0.033(3) 0.006(2) 0.000(3) 0.004(3)
C142 0.026(3) 0.020(3) 0.030(3) 0.005(2) 0.003(3) 0.002(2)
C143 0.055(5) 0.042(4) 0.041(4) 0.018(3) 0.011(4) 0.012(4)
F43 0.093(4) 0.054(3) 0.040(3) 0.017(2) 0.026(3) 0.009(3)
F44 0.099(5) 0.037(3) 0.059(3) 0.013(2) 0.023(3) -0.016(3)
F45 0.071(4) 0.130(6) 0.079(4) 0.079(4) 0.015(3) 0.034(4)
C144 0.036(4) 0.045(4) 0.060(5) 0.014(4) 0.014(4) 0.024(4)
F46 0.253(12) 0.47(2) 0.183(9) 0.257(13) 0.201(10) 0.317(15)
F47 0.089(5) 0.064(4) 0.156(7) -0.002(4) 0.064(5) 0.035(4)
F48 0.038(4) 0.141(7) 0.213(10) -0.080(7) 0.035(5) -0.006(4)

loop_
_atom_type_symbol
_atom_type_description
_atom_type_scat_dispersion_real
_atom_type_scat_dispersion_imag
_atom_type_scat_source
C C 0.0033 0.0016 'International Tables Vol C Tables 4.2.6.8 and 6.1.1.4'
H H 0.0000 0.0000 'International Tables Vol C Tables 4.2.6.8 and 6.1.1.4'
O O 0.0106 0.0060 'International Tables Vol C Tables 4.2.6.8 and 6.1.1.4'
N N 0.0061 0.0033 'International Tables Vol C Tables 4.2.6.8 and 6.1.1.4'
B B 0.0013 0.0007 'International Tables Vol C Tables 4.2.6.8 and 6.1.1.4'
F F 0.0171 0.0103 'International Tables Vol C Tables 4.2.6.8 and 6.1.1.4'
Ge Ge 0.1547 1.8001 'International Tables Vol C Tables 4.2.6.8 and 6.1.1.4'
W W -0.8490 6.8722 'International Tables Vol C Tables 4.2.6.8 and 6.1.1.4'

loop_
_geom_angle_atom_site_label_1
_geom_angle_atom_site_label_2
_geom_angle_atom_site_label_3
_geom_angle
_geom_angle_publ_flag
C1 W1 C3 108.9(3) y
C1 W1 C2 78.5(3) y
C3 W1 C2 79.4(3) y
C1 W1 C35 103.4(3) ?
C3 W1 C35 138.7(4) ?
C2 W1 C35 132.8(4) ?
C1 W1 C34 98.6(3) ?
C3 W1 C34 151.4(4) ?
C2 W1 C34 99.3(4) ?
C35 W1 C34 33.5(4) ?
C1 W1 C33 123.1(4) ?
C3 W1 C33 119.7(5) ?
C2 W1 C33 83.0(3) ?
C35 W1 C33 56.1(4) ?
C34 W1 C33 33.2(4) ?
C1 W1 C31 136.2(4) ?
C3 W1 C31 103.8(4) ?
C2 W1 C31 136.8(4) ?
C35 W1 C31 36.1(4) ?
C34 W1 C31 57.8(3) ?
C33 W1 C31 57.6(3) ?
C1 W1 C32 155.1(3) ?
C3 W1 C32 95.3(4) ?
C2 W1 C32 101.3(4) ?
C35 W1 C32 58.3(3) ?
C34 W1 C32 56.6(4) ?
C33 W1 C32 33.9(4) ?
C31 W1 C32 35.8(4) ?
C1 W1 Ge1 76.7(2) y
C3 W1 Ge1 72.6(2) y
C2 W1 Ge1 133.6(2) y
C35 W1 Ge1 91.0(3) ?
C34 W1 Ge1 122.7(4) ?
C33 W1 Ge1 143.2(2) ?
C31 W1 Ge1 86.3(2) ?
C32 W1 Ge1 117.3(3) ?
C4 Ge1 W1 120.78(17) y
H1 Ge1 H2 99(3) y
O1 C1 W1 178.1(6) y
O2 C2 W1 178.0(6) y
O3 C3 W1 178.9(9) y
N1 C4 N2 105.7(5) ?
N1 C4 Ge1 126.9(4) ?
N2 C4 Ge1 127.4(4) ?
C4 N1 C5 110.2(5) ?
C4 N1 C7 125.9(5) ?
C5 N1 C7 123.6(5) ?
C6 C5 N1 107.0(5) ?
C5 C6 N2 107.3(6) ?
C4 N2 C6 109.8(5) ?
C4 N2 C19 125.3(5) ?
C6 N2 C19 124.3(5) ?
C8 C7 C12 122.6(6) ?
C8 C7 N1 119.8(6) ?
C12 C7 N1 117.5(6) ?
C9 C8 C7 117.1(6) ?
C9 C8 C13 119.6(6) ?
C7 C8 C13 123.2(6) ?
C10 C9 C8 121.7(7) ?
C9 C10 C11 120.5(7) ?
C10 C11 C12 120.8(7) ?
C11 C12 C7 117.2(6) ?
C11 C12 C16 120.0(6) ?
C7 C12 C16 122.6(6) ?
C8 C13 C14 113.3(8) ?
C8 C13 C15 108.5(6) ?
C14 C13 C15 110.6(8) ?
C12 C16 C18 109.9(7) ?
C12 C16 C17 113.7(8) ?
C18 C16 C17 109.5(7) ?
C24 C19 C20 124.4(6) ?
C24 C19 N2 118.2(6) ?
C20 C19 N2 117.3(6) ?
C21 C20 C19 116.1(7) ?
C21 C20 C25 121.3(7) ?
C19 C20 C25 122.5(6) ?
C22 C21 C20 121.2(8) ?
C23 C22 C21 120.4(8) ?
C22 C23 C24 122.0(8) ?
C23 C24 C19 115.7(7) ?
C23 C24 C28 120.3(7) ?
C19 C24 C28 124.0(6) ?
C20 C25 C27 111.3(6) ?
C20 C25 C26 114.7(6) ?
C27 C25 C26 109.9(6) ?
C24 C28 C29 112.4(7) ?
C24 C28 C30 109.8(7) ?
C29 C28 C30 109.6(7) ?
C32 C31 C35 104.4(8) ?
C32 C31 C36 128.3(16) ?
C35 C31 C36 126.5(16) ?
C32 C31 W1 72.6(5) ?
C35 C31 W1 71.5(5) ?
C36 C31 W1 128.3(7) ?
C33 C32 C31 106.7(9) ?
C33 C32 C37 125.7(16) ?
C31 C32 C37 127.5(16) ?
C33 C32 W1 72.5(5) ?
C31 C32 W1 71.7(5) ?
C37 C32 W1 123.9(8) ?
C34 C33 C32 110.7(9) ?
C34 C33 C38 124.6(16) ?
C32 C33 C38 124.5(16) ?
C34 C33 W1 73.1(6) ?
C32 C33 W1 73.6(6) ?
C38 C33 W1 124.3(8) ?
C33 C34 C35 110.3(9) ?
C33 C34 C39 123.3(17) ?
C35 C34 C39 126.2(17) ?
C33 C34 W1 73.7(6) ?
C35 C34 W1 73.2(5) ?
C39 C34 W1 123.9(7) ?
C34 C35 C31 107.9(9) ?
C34 C35 C40 127.0(15) ?
C31 C35 C40 124.3(15) ?
C34 C35 W1 73.3(6) ?
C31 C35 W1 72.4(5) ?
C40 C35 W1 127.8(7) ?
C41 W2 C42 78.3(3) y
C41 W2 C43 108.4(3) y
C42 W2 C43 78.3(4) y
C41 W2 C72 156.1(3) ?
C42 W2 C72 97.9(3) ?
C43 W2 C72 93.7(3) ?
C41 W2 C71 141.9(3) ?
C42 W2 C71 133.9(3) ?
C43 W2 C71 99.5(3) ?
C72 W2 C71 36.0(3) ?
C41 W2 C73 120.7(3) ?
C42 W2 C73 82.4(3) ?
C43 W2 C73 121.6(3) ?
C72 W2 C73 35.9(3) ?
C71 W2 C73 59.4(3) ?
C41 W2 C75 108.1(3) ?
C42 W2 C75 138.0(3) ?
C43 W2 C75 133.0(3) ?
C72 W2 C75 59.3(3) ?
C71 W2 C75 35.8(3) ?
C73 W2 C75 58.3(3) ?
C41 W2 C74 98.5(3) ?
C42 W2 C74 104.2(3) ?
C43 W2 C74 152.9(3) ?
C72 W2 C74 59.2(3) ?
C71 W2 C74 59.0(3) ?
C73 W2 C74 35.1(3) ?
C75 W2 C74 34.5(3) ?
C41 W2 Ge2 77.5(2) y
C42 W2 Ge2 133.8(2) y
C43 W2 Ge2 72.9(2) y
C72 W2 Ge2 119.0(2) ?
C71 W2 Ge2 86.59(19) ?
C73 W2 Ge2 143.70(19) ?
C75 W2 Ge2 87.06(17) ?
C74 W2 Ge2 117.8(2) ?
C44 Ge2 W2 120.68(19) y
O4 C41 W2 178.1(8) y
O5 C42 W2 177.9(8) y
O6 C43 W2 175.6(8) y
N4 C44 N3 106.5(5) ?
N4 C44 Ge2 127.4(5) ?
N3 C44 Ge2 126.1(5) ?
C44 N3 C45 109.5(6) ?
C44 N3 C47 125.5(6) ?
C45 N3 C47 123.7(6) ?
C46 C45 N3 108.1(6) ?
C45 C46 N4 105.9(6) ?
C44 N4 C46 110.0(6) ?
C44 N4 C59 125.4(5) ?
C46 N4 C59 124.3(6) ?
C52 C47 C48 123.5(8) ?
C52 C47 N3 118.3(7) ?
C48 C47 N3 118.2(8) ?
C49 C48 C47 115.7(10) ?
C49 C48 C53 120.1(9) ?
C47 C48 C53 124.3(8) ?
C50 C49 C48 121.3(10) ?
C49 C50 C51 120.9(10) ?
C50 C51 C52 120.6(11) ?
C51 C52 C47 117.9(9) ?
C51 C52 C56 119.6(10) ?
C47 C52 C56 122.5(8) ?
C48 C53 C54 112.1(9) ?
C48 C53 C55 112.4(8) ?
C54 C53 C55 108.6(8) ?
C58 C56 C57 111.3(10) ?
C58 C56 C52 113.2(10) ?
C57 C56 C52 108.7(9) ?
C64 C59 C60 123.5(7) ?
C64 C59 N4 118.8(6) ?
C60 C59 N4 117.7(6) ?
C61 C60 C59 116.9(7) ?
C61 C60 C65 121.6(7) ?
C59 C60 C65 121.3(6) ?
C62 C61 C60 120.2(8) ?
C63 C62 C61 122.3(9) ?
C62 C63 C64 120.0(8) ?
C59 C64 C63 117.1(8) ?
C59 C64 C68 122.7(8) ?
C63 C64 C68 120.1(8) ?
C66 C65 C67 110.6(6) ?
C66 C65 C60 111.3(6) ?
C67 C65 C60 112.9(6) ?
C64 C68 C70 111.4(9) ?
C64 C68 C69 110.0(7) ?
C70 C68 C69 110.2(7) ?
C72 C71 C75 107.2(7) ?
C72 C71 C76 125.0(9) ?
C75 C71 C76 127.2(9) ?
C72 C71 W2 71.7(4) ?
C75 C71 W2 73.4(4) ?
C76 C71 W2 127.0(6) ?
C73 C72 C71 107.2(7) ?
C73 C72 C77 125.9(9) ?
C71 C72 C77 126.7(9) ?
C73 C72 W2 72.4(4) ?
C71 C72 W2 72.3(4) ?
C77 C72 W2 124.7(6) ?
C74 C73 C72 108.6(7) ?
C74 C73 C78 123.7(9) ?
C72 C73 C78 127.4(9) ?
C74 C73 W2 73.8(4) ?
C72 C73 W2 71.6(4) ?
C78 C73 W2 124.9(5) ?
C75 C74 C73 108.3(7) ?
C75 C74 C79 126.9(9) ?
C73 C74 C79 124.4(8) ?
C75 C74 W2 72.6(4) ?
C73 C74 W2 71.1(4) ?
C79 C74 W2 128.2(6) ?
C74 C75 C71 108.7(7) ?
C74 C75 C80 125.4(9) ?
C71 C75 C80 124.9(8) ?
C74 C75 W2 72.9(4) ?
C71 C75 W2 70.8(4) ?
C80 C75 W2 131.0(6) ?
C97 B1 C105 104.4(6) ?
C97 B1 C89 113.3(6) ?
C105 B1 C89 112.6(5) ?
C97 B1 C81 112.9(6) ?
C105 B1 C81 110.5(5) ?
C89 B1 C81 103.3(5) ?
C86 C81 C82 115.5(6) ?
C86 C81 B1 122.6(6) ?
C82 C81 B1 121.7(6) ?
C83 C82 C81 123.0(7) ?
C82 C83 C84 120.5(7) ?
C82 C83 C87 120.3(7) ?
C84 C83 C87 119.2(7) ?
C83 C84 C85 117.4(7) ?
C86 C85 C84 121.2(6) ?
C86 C85 C88 120.3(6) ?
C84 C85 C88 118.5(6) ?
C85 C86 C81 122.4(6) ?
F1 C87 F3 105.4(7) ?
F1 C87 F2 107.2(8) ?
F3 C87 F2 106.9(6) ?
F1 C87 C83 111.9(7) ?
F3 C87 C83 112.9(7) ?
F2 C87 C83 112.2(7) ?
F5 C88 F6 110.0(8) ?
F5 C88 F4 105.7(8) ?
F6 C88 F4 101.5(7) ?
F5 C88 C85 112.9(6) ?
F6 C88 C85 113.8(7) ?
F4 C88 C85 112.0(7) ?
C94 C89 C90 115.2(6) ?
C94 C89 B1 121.9(6) ?
C90 C89 B1 122.4(6) ?
C91 C90 C89 122.7(6) ?
C90 C91 C92 121.2(6) ?
C90 C91 C95 117.9(6) ?
C92 C91 C95 120.9(6) ?
C93 C92 C91 117.5(6) ?
C92 C93 C94 121.0(6) ?
C92 C93 C96 119.8(6) ?
C94 C93 C96 119.2(6) ?
C93 C94 C89 122.4(6) ?
F9 C95 F8 108.1(6) ?
F9 C95 F7 106.0(6) ?
F8 C95 F7 104.7(6) ?
F9 C95 C91 113.9(6) ?
F8 C95 C91 112.4(6) ?
F7 C95 C91 111.1(6) ?
F11 C96 F10 112.6(9) ?
F11 C96 F12 102.1(8) ?
F10 C96 F12 100.3(8) ?
F11 C96 C93 114.6(8) ?
F10 C96 C93 113.2(6) ?
F12 C96 C93 112.6(6) ?
C98 C97 C102 114.1(7) ?
C98 C97 B1 124.6(7) ?
C102 C97 B1 120.7(6) ?
C99 C98 C97 124.0(8) ?
C100 C99 C98 120.2(7) ?
C100 C99 C103 121.1(8) ?
C98 C99 C103 118.7(9) ?
C99 C100 C101 119.1(7) ?
C100 C101 C102 120.3(8) ?
C100 C101 C104 121.5(8) ?
C102 C101 C104 118.2(8) ?
C101 C102 C97 122.2(7) ?
F13 C103 F14 105.4(11) ?
F13 C103 F15 104.9(9) ?
F14 C103 F15 105.3(9) ?
F13 C103 C99 113.4(8) ?
F14 C103 C99 113.1(8) ?
F15 C103 C99 113.9(10) ?
F16 C104 F18 105.6(11) ?
F16 C104 F17 104.2(11) ?
F18 C104 F17 105.4(10) ?
F16 C104 C101 114.6(8) ?
F18 C104 C101 113.9(9) ?
F17 C104 C101 112.2(9) ?
C110 C105 C106 115.9(6) ?
C110 C105 B1 123.1(6) ?
C106 C105 B1 120.5(6) ?
C107 C106 C105 121.6(6) ?
C108 C107 C106 122.0(6) ?
C108 C107 C111 119.0(7) ?
C106 C107 C111 119.1(7) ?
C107 C108 C109 117.3(6) ?
C108 C109 C110 120.9(6) ?
C108 C109 C112 121.0(6) ?
C110 C109 C112 118.0(6) ?
C105 C110 C109 122.2(6) ?
F21 C111 F19 109.1(14) ?
F21 C111 F20 105.1(14) ?
F19 C111 F20 102.6(10) ?
F21 C111 C107 111.9(9) ?
F19 C111 C107 112.6(12) ?
F20 C111 C107 114.9(9) ?
F23 C112 F22 106.9(6) ?
F23 C112 F24 105.0(7) ?
F22 C112 F24 105.4(7) ?
F23 C112 C109 112.7(7) ?
F22 C112 C109 113.9(6) ?
F24 C112 C109 112.3(6) ?
C137 B2 C113 112.1(5) ?
C137 B2 C121 113.9(5) ?
C113 B2 C121 104.6(5) ?
C137 B2 C129 104.7(5) ?
C113 B2 C129 110.2(5) ?
C121 B2 C129 111.4(5) ?
C118 C113 C114 115.0(6) ?
C118 C113 B2 122.3(5) ?
C114 C113 B2 122.3(5) ?
C115 C114 C113 122.4(6) ?
C116 C115 C114 120.2(6) ?
C116 C115 C119 119.2(6) ?
C114 C115 C119 120.5(6) ?
C117 C116 C115 118.9(6) ?
C116 C117 C118 120.8(6) ?
C116 C117 C120 122.3(6) ?
C118 C117 C120 116.8(6) ?
C113 C118 C117 122.6(6) ?
F26 C119 F25 106.8(8) ?
F26 C119 F27 105.5(8) ?
F25 C119 F27 102.4(8) ?
F26 C119 C115 113.0(7) ?
F25 C119 C115 114.7(7) ?
F27 C119 C115 113.5(6) ?
F29 C120 F30 106.1(7) ?
F29 C120 F28 106.5(7) ?
F30 C120 F28 104.8(7) ?
F29 C120 C117 113.2(6) ?
F30 C120 C117 112.2(6) ?
F28 C120 C117 113.2(6) ?
C126 C121 C122 115.5(6) ?
C126 C121 B2 123.3(5) ?
C122 C121 B2 121.0(5) ?
C123 C122 C121 121.8(6) ?
C124 C123 C122 121.7(6) ?
C124 C123 C127 119.7(6) ?
C122 C123 C127 118.5(6) ?
C123 C124 C125 117.6(6) ?
C126 C125 C124 120.6(6) ?
C126 C125 C128 119.1(6) ?
C124 C125 C128 120.4(6) ?
C125 C126 C121 122.8(6) ?
F33 C127 F32 108.7(8) ?
F33 C127 F31 105.5(7) ?
F32 C127 F31 103.9(7) ?
F33 C127 C123 113.3(6) ?
F32 C127 C123 112.7(6) ?
F31 C127 C123 112.2(7) ?
F34 C128 F36 107.1(7) ?
F34 C128 F35 107.3(7) ?
F36 C128 F35 105.3(6) ?
F34 C128 C125 112.9(6) ?
F36 C128 C125 111.9(6) ?
F35 C128 C125 111.9(6) ?
C134 C129 C130 115.6(5) ?
C134 C129 B2 122.2(5) ?
C130 C129 B2 121.9(6) ?
C131 C130 C129 122.4(6) ?
C132 C131 C130 120.9(6) ?
C132 C131 C135 120.4(6) ?
C130 C131 C135 118.5(6) ?
C131 C132 C133 117.4(6) ?
C132 C133 C134 121.4(6) ?
C132 C133 C136 121.3(6) ?
C134 C133 C136 117.3(6) ?
C133 C134 C129 122.2(6) ?
F37 C135 F38 105.1(7) ?
F37 C135 F39 109.8(7) ?
F38 C135 F39 102.7(6) ?
F37 C135 C131 113.8(6) ?
F38 C135 C131 112.6(6) ?
F39 C135 C131 112.0(6) ?
F40 C136 F41 105.9(7) ?
F40 C136 F42 105.9(6) ?
F41 C136 F42 105.6(6) ?
F40 C136 C133 113.0(6) ?
F41 C136 C133 111.9(6) ?
F42 C136 C133 113.9(6) ?
C138 C137 C142 115.2(6) ?
C138 C137 B2 123.4(6) ?
C142 C137 B2 120.8(5) ?
C139 C138 C137 122.5(6) ?
C140 C139 C138 120.9(6) ?
C140 C139 C143 119.2(6) ?
C138 C139 C143 119.9(7) ?
C139 C140 C141 118.5(6) ?
C140 C141 C142 120.5(6) ?
C140 C141 C144 118.9(6) ?
C142 C141 C144 120.5(6) ?
C141 C142 C137 122.4(6) ?
F44 C143 F45 106.2(7) ?
F44 C143 F43 107.0(7) ?
F45 C143 F43 106.0(7) ?
F44 C143 C139 112.9(7) ?
F45 C143 C139 111.7(7) ?
F43 C143 C139 112.6(6) ?
F46 C144 F47 107.8(10) ?
F46 C144 F48 106.6(11) ?
F47 C144 F48 100.0(8) ?
F46 C144 C141 115.3(7) ?
F47 C144 C141 113.7(7) ?
F48 C144 C141 112.2(7) ?

loop_
_geom_bond_atom_site_label_1
_geom_bond_atom_site_label_2
_geom_bond_distance
_geom_bond_publ_flag
W1 C1 1.977(7) y
W1 C3 1.979(8) y
W1 C2 1.983(7) y
W1 C35 2.319(8) ?
W1 C34 2.321(9) ?
W1 C33 2.327(10) ?
W1 C31 2.330(8) ?
W1 C32 2.342(8) ?
W1 Ge1 2.6038(7) y
Ge1 C4 1.998(6) y
Ge1 H1 1.42(7) y
Ge1 H2 1.59(6) y
C1 O1 1.153(8) y
C2 O2 1.154(9) y
C3 O3 1.155(9) y
C4 N1 1.347(8) ?
C4 N2 1.361(8) ?
N1 C5 1.383(8) ?
N1 C7 1.449(8) ?
C5 C6 1.343(9) ?
C6 N2 1.376(8) ?
N2 C19 1.459(8) ?
C7 C8 1.395(9) ?
C7 C12 1.412(9) ?
C8 C9 1.389(9) ?
C8 C13 1.512(9) ?
C9 C10 1.374(10) ?
C10 C11 1.377(11) ?
C11 C12 1.395(10) ?
C12 C16 1.523(10) ?
C13 C14 1.519(12) ?
C13 C15 1.527(12) ?
C16 C18 1.524(13) ?
C16 C17 1.528(12) ?
C19 C24 1.397(10) ?
C19 C20 1.400(9) ?
C20 C21 1.390(11) ?
C20 C25 1.511(10) ?
C21 C22 1.382(13) ?
C22 C23 1.367(13) ?
C23 C24 1.394(11) ?
C24 C28 1.516(11) ?
C25 C27 1.515(10) ?
C25 C26 1.534(10) ?
C28 C29 1.529(12) ?
C28 C30 1.534(11) ?
C31 C32 1.436(15) ?
C31 C35 1.440(15) ?
C31 C36 1.504(13) ?
C32 C33 1.362(16) ?
C32 C37 1.513(15) ?
C33 C34 1.326(17) ?
C33 C38 1.555(15) ?
C34 C35 1.337(16) ?
C34 C39 1.516(15) ?
C35 C40 1.521(14) ?
W2 C41 1.951(8) y
W2 C42 1.986(9) y
W2 C43 1.987(8) y
W2 C72 2.319(7) ?
W2 C71 2.327(7) ?
W2 C73 2.329(7) ?
W2 C75 2.362(8) ?
W2 C74 2.365(7) ?
W2 Ge2 2.6077(7) y
Ge2 C44 2.002(6) y
C41 O4 1.167(9) y
C42 O5 1.171(10) y
C43 O6 1.160(10) y
C44 N4 1.333(9) ?
C44 N3 1.356(9) ?
N3 C45 1.372(9) ?
N3 C47 1.467(10) ?
C45 C46 1.341(11) ?
C46 N4 1.403(8) ?
N4 C59 1.451(9) ?
C47 C52 1.398(13) ?
C47 C48 1.423(11) ?
C48 C49 1.414(14) ?
C48 C53 1.499(14) ?
C49 C50 1.386(16) ?
C50 C51 1.388(16) ?
C51 C52 1.391(13) ?
C52 C56 1.536(13) ?
C53 C54 1.523(12) ?
C53 C55 1.544(12) ?
C56 C58 1.494(18) ?
C56 C57 1.527(15) ?
C59 C64 1.384(10) ?
C59 C60 1.408(10) ?
C60 C61 1.386(11) ?
C60 C65 1.535(9) ?
C61 C62 1.384(13) ?
C62 C63 1.354(15) ?
C63 C64 1.414(13) ?
C64 C68 1.519(12) ?
C65 C66 1.515(9) ?
C65 C67 1.530(10) ?
C68 C70 1.537(12) ?
C68 C69 1.551(11) ?
C71 C72 1.434(12) ?
C71 C75 1.441(12) ?
C71 C76 1.506(11) ?
C72 C73 1.433(11) ?
C72 C77 1.515(12) ?
C73 C74 1.417(12) ?
C73 C78 1.507(11) ?
C74 C75 1.401(11) ?
C74 C79 1.496(11) ?
C75 C80 1.516(12) ?
B1 C97 1.616(11) ?
B1 C105 1.634(10) ?
B1 C89 1.642(9) ?
B1 C81 1.648(10) ?
C81 C86 1.396(9) ?
C81 C82 1.402(10) ?
C82 C83 1.388(10) ?
C83 C84 1.394(10) ?
C83 C87 1.500(11) ?
C84 C85 1.401(10) ?
C85 C86 1.386(9) ?
C85 C88 1.508(10) ?
C87 F1 1.332(10) ?
C87 F3 1.338(10) ?
C87 F2 1.338(10) ?
C88 F5 1.273(10) ?
C88 F6 1.302(9) ?
C88 F4 1.323(10) ?
C89 C94 1.404(9) ?
C89 C90 1.405(9) ?
C90 C91 1.382(8) ?
C91 C92 1.396(9) ?
C91 C95 1.508(9) ?
C92 C93 1.387(9) ?
C93 C94 1.397(9) ?
C93 C96 1.495(10) ?
C95 F9 1.318(8) ?
C95 F8 1.321(9) ?
C95 F7 1.353(9) ?
C96 F11 1.258(11) ?
C96 F10 1.297(10) ?
C96 F12 1.344(10) ?
C97 C98 1.407(9) ?
C97 C102 1.420(10) ?
C98 C99 1.377(11) ?
C99 C100 1.375(12) ?
C99 C103 1.478(12) ?
C100 C101 1.386(12) ?
C101 C102 1.399(11) ?
C101 C104 1.483(13) ?
C103 F13 1.301(13) ?
C103 F14 1.319(12) ?
C103 F15 1.325(12) ?
C104 F16 1.275(13) ?
C104 F18 1.285(12) ?
C104 F17 1.297(13) ?
C105 C110 1.387(9) ?
C105 C106 1.405(9) ?
C106 C107 1.392(10) ?
C107 C108 1.374(10) ?
C107 C111 1.504(10) ?
C108 C109 1.391(9) ?
C109 C110 1.402(9) ?
C109 C112 1.483(9) ?
C111 F21 1.270(14) ?
C111 F19 1.274(18) ?
C111 F20 1.289(13) ?
C112 F23 1.321(9) ?
C112 F22 1.330(8) ?
C112 F24 1.350(10) ?
B2 C137 1.630(8) ?
B2 C113 1.639(9) ?
B2 C121 1.640(9) ?
B2 C129 1.644(8) ?
C113 C118 1.389(8) ?
C113 C114 1.414(8) ?
C114 C115 1.397(9) ?
C115 C116 1.381(9) ?
C115 C119 1.483(9) ?
C116 C117 1.362(9) ?
C117 C118 1.404(9) ?
C117 C120 1.492(9) ?
C119 F26 1.277(10) ?
C119 F25 1.307(10) ?
C119 F27 1.316(10) ?
C120 F29 1.319(9) ?
C120 F30 1.329(10) ?
C120 F28 1.333(9) ?
C121 C126 1.396(8) ?
C121 C122 1.404(8) ?
C122 C123 1.388(9) ?
C123 C124 1.379(9) ?
C123 C127 1.509(9) ?
C124 C125 1.391(9) ?
C125 C126 1.389(9) ?
C125 C128 1.498(9) ?
C127 F33 1.307(10) ?
C127 F32 1.308(10) ?
C127 F31 1.321(11) ?
C128 F34 1.324(9) ?
C128 F36 1.331(10) ?
C128 F35 1.343(10) ?
C129 C134 1.396(9) ?
C129 C130 1.403(8) ?
C130 C131 1.398(9) ?
C131 C132 1.386(10) ?
C131 C135 1.494(9) ?
C132 C133 1.392(9) ?
C133 C134 1.394(8) ?
C133 C136 1.494(10) ?
C135 F37 1.289(10) ?
C135 F38 1.333(9) ?
C135 F39 1.339(9) ?
C136 F40 1.331(9) ?
C136 F41 1.339(9) ?
C136 F42 1.341(8) ?
C137 C138 1.409(9) ?
C137 C142 1.412(9) ?
C138 C139 1.391(9) ?
C139 C140 1.385(10) ?
C139 C143 1.498(10) ?
C140 C141 1.386(9) ?
C141 C142 1.398(8) ?
C141 C144 1.493(10) ?
C143 F44 1.315(10) ?
C143 F45 1.330(10) ?
C143 F43 1.330(9) ?
C144 F46 1.215(10) ?
C144 F47 1.293(9) ?
C144 F48 1.307(11) ?

loop_
_geom_torsion_atom_site_label_1
_geom_torsion_atom_site_label_2
_geom_torsion_atom_site_label_3
_geom_torsion_atom_site_label_4
_geom_torsion
C1 W1 Ge1 C4 -14.6(3)
C3 W1 Ge1 C4 100.5(4)
C2 W1 Ge1 C4 44.9(4)
C35 W1 Ge1 C4 -118.1(3)
C34 W1 Ge1 C4 -106.4(4)
C33 W1 Ge1 C4 -143.0(7)
C31 W1 Ge1 C4 -153.9(4)
C32 W1 Ge1 C4 -172.5(3)
C3 W1 C1 O1 115(19)
C2 W1 C1 O1 40(19)
C35 W1 C1 O1 -91(19)
C34 W1 C1 O1 -57(19)
C33 W1 C1 O1 -33(19)
C31 W1 C1 O1 -109(19)
C32 W1 C1 O1 -52(19)
Ge1 W1 C1 O1 -179(100)
C1 W1 C2 O2 -77(22)
C3 W1 C2 O2 170(22)
C35 W1 C2 O2 20(22)
C34 W1 C2 O2 19(22)
C33 W1 C2 O2 48(22)
C31 W1 C2 O2 72(22)
C32 W1 C2 O2 77(22)
Ge1 W1 C2 O2 -136(22)
C1 W1 C3 O3 -165(100)
C2 W1 C3 O3 -91(53)
C35 W1 C3 O3 55(53)
C34 W1 C3 O3 -1(53)
C33 W1 C3 O3 -16(53)
C31 W1 C3 O3 44(53)
C32 W1 C3 O3 9(53)
Ge1 W1 C3 O3 126(53)
W1 Ge1 C4 N1 101.6(5)
W1 Ge1 C4 N2 -80.8(5)
N2 C4 N1 C5 0.0(7)
Ge1 C4 N1 C5 178.0(4)
N2 C4 N1 C7 -173.6(5)
Ge1 C4 N1 C7 4.4(9)
C4 N1 C5 C6 -0.6(7)
C7 N1 C5 C6 173.2(6)
N1 C5 C6 N2 0.9(8)
N1 C4 N2 C6 0.5(7)
Ge1 C4 N2 C6 -177.4(5)
N1 C4 N2 C19 172.2(5)
Ge1 C4 N2 C19 -5.7(9)
C5 C6 N2 C4 -0.9(8)
C5 C6 N2 C19 -172.7(6)
C4 N1 C7 C8 -107.9(8)
C5 N1 C7 C8 79.4(8)
C4 N1 C7 C12 71.4(8)
C5 N1 C7 C12 -101.3(7)
C12 C7 C8 C9 -1.3(10)
N1 C7 C8 C9 178.0(6)
C12 C7 C8 C13 173.6(7)
N1 C7 C8 C13 -7.2(10)
C7 C8 C9 C10 -1.4(11)
C13 C8 C9 C10 -176.4(7)
C8 C9 C10 C11 2.7(12)
C9 C10 C11 C12 -1.3(12)
C10 C11 C12 C7 -1.2(11)
C10 C11 C12 C16 175.0(8)
C8 C7 C12 C11 2.5(10)
N1 C7 C12 C11 -176.8(6)
C8 C7 C12 C16 -173.5(7)
N1 C7 C12 C16 7.2(10)
C9 C8 C13 C14 -48.7(10)
C7 C8 C13 C14 136.6(8)
C9 C8 C13 C15 74.6(10)
C7 C8 C13 C15 -100.1(9)
C11 C12 C16 C18 -83.1(10)
C7 C12 C16 C18 92.9(9)
C11 C12 C16 C17 40.1(10)
C7 C12 C16 C17 -144.0(8)
C4 N2 C19 C24 108.1(7)
C6 N2 C19 C24 -81.4(8)
C4 N2 C19 C20 -74.7(8)
C6 N2 C19 C20 95.8(8)
C24 C19 C20 C21 -4.4(11)
N2 C19 C20 C21 178.5(7)
C24 C19 C20 C25 172.3(7)
N2 C19 C20 C25 -4.8(10)
C19 C20 C21 C22 3.2(13)
C25 C20 C21 C22 -173.6(9)
C20 C21 C22 C23 -0.3(17)
C21 C22 C23 C24 -1.7(17)
C22 C23 C24 C19 0.6(14)
C22 C23 C24 C28 177.1(9)
C20 C19 C24 C23 2.6(11)
N2 C19 C24 C23 179.6(7)
C20 C19 C24 C28 -173.7(7)
N2 C19 C24 C28 3.3(10)
C21 C20 C25 C27 92.5(9)
C19 C20 C25 C27 -84.1(8)
C21 C20 C25 C26 -33.1(11)
C19 C20 C25 C26 150.3(7)
C23 C24 C28 C29 48.2(11)
C19 C24 C28 C29 -135.7(8)
C23 C24 C28 C30 -74.1(10)
C19 C24 C28 C30 102.0(8)
C1 W1 C31 C32 142.6(6)
C3 W1 C31 C32 -79.9(6)
C2 W1 C31 C32 9.2(9)
C35 W1 C31 C32 112.3(8)
C34 W1 C31 C32 76.2(7)
C33 W1 C31 C32 36.8(6)
Ge1 W1 C31 C32 -150.9(6)
C1 W1 C31 C35 30.4(7)
C3 W1 C31 C35 167.9(6)
C2 W1 C31 C35 -103.0(8)
C34 W1 C31 C35 -36.0(6)
C33 W1 C31 C35 -75.5(7)
C32 W1 C31 C35 -112.3(8)
Ge1 W1 C31 C35 96.8(6)
C1 W1 C31 C36 -92.0(18)
C3 W1 C31 C36 45.5(18)
C2 W1 C31 C36 134.6(17)
C35 W1 C31 C36 -122(2)
C34 W1 C31 C36 -158(2)
C33 W1 C31 C36 162(2)
C32 W1 C31 C36 125(2)
Ge1 W1 C31 C36 -25.5(18)
C35 C31 C32 C33 0.5(9)
C36 C31 C32 C33 170.0(10)
W1 C31 C32 C33 -64.5(7)
C35 C31 C32 C37 -175.9(10)
C36 C31 C32 C37 -6.4(17)
W1 C31 C32 C37 119.1(11)
C35 C31 C32 W1 65.0(5)
C36 C31 C32 W1 -125.5(11)
C1 W1 C32 C33 28.3(13)
C3 W1 C32 C33 -138.8(7)
C2 W1 C32 C33 -58.6(7)
C35 W1 C32 C33 75.1(7)
C34 W1 C32 C33 35.2(7)
C31 W1 C32 C33 115.0(9)
Ge1 W1 C32 C33 148.0(7)
C1 W1 C32 C31 -86.7(11)
C3 W1 C32 C31 106.2(6)
C2 W1 C32 C31 -173.6(6)
C35 W1 C32 C31 -39.8(6)
C34 W1 C32 C31 -79.7(7)
C33 W1 C32 C31 -115.0(9)
Ge1 W1 C32 C31 33.1(7)
C1 W1 C32 C37 150.0(15)
C3 W1 C32 C37 -17.2(17)
C2 W1 C32 C37 63.1(17)
C35 W1 C32 C37 -163.2(18)
C34 W1 C32 C37 156.9(18)
C33 W1 C32 C37 121.7(19)
C31 W1 C32 C37 -123.4(19)
Ge1 W1 C32 C37 -90.3(16)
C31 C32 C33 C34 -0.3(11)
C37 C32 C33 C34 176.2(10)
W1 C32 C33 C34 -64.3(7)
C31 C32 C33 C38 -175.3(10)
C37 C32 C33 C38 1.2(17)
W1 C32 C33 C38 120.8(11)
C31 C32 C33 W1 63.9(6)
C37 C32 C33 W1 -119.6(11)
C1 W1 C33 C34 -47.9(7)
C3 W1 C33 C34 167.3(7)
C2 W1 C33 C34 -119.2(7)
C35 W1 C33 C34 36.0(6)
C31 W1 C33 C34 79.4(7)
C32 W1 C33 C34 118.3(9)
Ge1 W1 C33 C34 66.5(10)
C1 W1 C33 C32 -166.2(6)
C3 W1 C33 C32 49.0(8)
C2 W1 C33 C32 122.5(7)
C35 W1 C33 C32 -82.3(7)
C34 W1 C33 C32 -118.3(9)
C31 W1 C33 C32 -38.9(6)
Ge1 W1 C33 C32 -51.8(11)
C1 W1 C33 C38 72.8(17)
C3 W1 C33 C38 -72.0(17)
C2 W1 C33 C38 1.5(16)
C35 W1 C33 C38 156.8(18)
C34 W1 C33 C38 120.7(19)
C31 W1 C33 C38 -159.8(18)
C32 W1 C33 C38 -121(2)
Ge1 W1 C33 C38 -172.7(14)
C32 C33 C34 C35 0.0(12)
C38 C33 C34 C35 175.0(10)
W1 C33 C34 C35 -64.6(7)
C32 C33 C34 C39 -175.2(10)
C38 C33 C34 C39 -0.2(17)
W1 C33 C34 C39 120.2(10)
C32 C33 C34 W1 64.6(8)
C38 C33 C34 W1 -120.5(10)
C1 W1 C34 C33 141.0(7)
C3 W1 C34 C33 -23.6(13)
C2 W1 C34 C33 61.4(7)
C35 W1 C34 C33 -117.8(9)
C31 W1 C34 C33 -78.9(7)
C32 W1 C34 C33 -36.0(6)
Ge1 W1 C34 C33 -139.3(6)
C1 W1 C34 C35 -101.2(7)
C3 W1 C34 C35 94.2(12)
C2 W1 C34 C35 179.2(7)
C33 W1 C34 C35 117.8(9)
C31 W1 C34 C35 38.9(6)
C32 W1 C34 C35 81.8(7)
Ge1 W1 C34 C35 -21.5(8)
C1 W1 C34 C39 21.5(18)
C3 W1 C34 C39 -143.1(16)
C2 W1 C34 C39 -58.1(18)
C35 W1 C34 C39 123(2)
C33 W1 C34 C39 -120(2)
C31 W1 C34 C39 162(2)
C32 W1 C34 C39 -156(2)
Ge1 W1 C34 C39 101.2(17)
C33 C34 C35 C31 0.3(11)
C39 C34 C35 C31 175.4(10)
W1 C34 C35 C31 -64.6(6)
C33 C34 C35 C40 -170.0(10)
C39 C34 C35 C40 5.0(17)
W1 C34 C35 C40 125.1(10)
C33 C34 C35 W1 64.9(8)
C39 C34 C35 W1 -120.1(11)
C32 C31 C35 C34 -0.5(9)
C36 C31 C35 C34 -170.3(9)
W1 C31 C35 C34 65.2(6)
C32 C31 C35 C40 170.2(9)
C36 C31 C35 C40 0.4(14)
W1 C31 C35 C40 -124.1(9)
C32 C31 C35 W1 -65.7(6)
C36 C31 C35 W1 124.5(9)
C1 W1 C35 C34 85.5(7)
C3 W1 C35 C34 -133.7(8)
C2 W1 C35 C34 -1.1(9)
C33 W1 C35 C34 -35.6(7)
C31 W1 C35 C34 -115.6(9)
C32 W1 C35 C34 -76.1(7)
Ge1 W1 C35 C34 162.0(7)
C1 W1 C35 C31 -158.9(6)
C3 W1 C35 C31 -18.0(8)
C2 W1 C35 C31 114.5(7)
C34 W1 C35 C31 115.6(9)
C33 W1 C35 C31 80.0(6)
C32 W1 C35 C31 39.5(6)
Ge1 W1 C35 C31 -82.3(6)
C1 W1 C35 C40 -38.7(17)
C3 W1 C35 C40 102.1(16)
C2 W1 C35 C40 -125.3(16)
C34 W1 C35 C40 -124.2(19)
C33 W1 C35 C40 -159.9(18)
C31 W1 C35 C40 120.2(19)
C32 W1 C35 C40 159.6(18)
Ge1 W1 C35 C40 37.8(16)
C41 W2 Ge2 C44 -13.5(3)
C42 W2 Ge2 C44 46.5(4)
C43 W2 Ge2 C44 100.4(4)
C72 W2 Ge2 C44 -174.9(3)
C71 W2 Ge2 C44 -158.6(3)
C73 W2 Ge2 C44 -139.1(4)
C75 W2 Ge2 C44 -122.8(3)
C74 W2 Ge2 C44 -106.6(3)
C42 W2 C41 O4 49(25)
C43 W2 C41 O4 123(25)
C72 W2 C41 O4 -34(25)
C71 W2 C41 O4 -103(25)
C73 W2 C41 O4 -24(25)
C75 W2 C41 O4 -88(25)
C74 W2 C41 O4 -54(25)
Ge2 W2 C41 O4 -170(25)
C41 W2 C42 O5 -74(20)
C43 W2 C42 O5 174(100)
C72 W2 C42 O5 82(20)
C71 W2 C42 O5 82(20)
C73 W2 C42 O5 49(20)
C75 W2 C42 O5 30(20)
C74 W2 C42 O5 22(20)
Ge2 W2 C42 O5 -134(20)
C41 W2 C43 O6 -177(100)
C42 W2 C43 O6 -103(11)
C72 W2 C43 O6 -6(11)
C71 W2 C43 O6 30(11)
C73 W2 C43 O6 -30(12)
C75 W2 C43 O6 44(12)
C74 W2 C43 O6 -5(12)
Ge2 W2 C43 O6 113(11)
W2 Ge2 C44 N4 -80.1(6)
W2 Ge2 C44 N3 102.2(6)
N4 C44 N3 C45 -0.3(8)
Ge2 C44 N3 C45 177.8(5)
N4 C44 N3 C47 -167.5(7)
Ge2 C44 N3 C47 10.6(10)
C44 N3 C45 C46 0.2(9)
C47 N3 C45 C46 167.7(7)
N3 C45 C46 N4 -0.1(9)
N3 C44 N4 C46 0.2(8)
Ge2 C44 N4 C46 -177.9(5)
N3 C44 N4 C59 174.8(6)
Ge2 C44 N4 C59 -3.3(10)
C45 C46 N4 C44 0.0(8)
C45 C46 N4 C59 -174.7(7)
C44 N3 C47 C52 73.6(10)
C45 N3 C47 C52 -91.8(10)
C44 N3 C47 C48 -107.7(9)
C45 N3 C47 C48 86.8(9)
C52 C47 C48 C49 -1.1(12)
N3 C47 C48 C49 -179.7(7)
C52 C47 C48 C53 177.9(8)
N3 C47 C48 C53 -0.6(11)
C47 C48 C49 C50 -0.9(14)
C53 C48 C49 C50 -180.0(9)
C48 C49 C50 C51 1.4(17)
C49 C50 C51 C52 0.1(18)
C50 C51 C52 C47 -2.0(16)
C50 C51 C52 C56 176.6(10)
C48 C47 C52 C51 2.5(14)
N3 C47 C52 C51 -178.9(8)
C48 C47 C52 C56 -176.1(9)
N3 C47 C52 C56 2.5(13)
C49 C48 C53 C54 61.4(11)
C47 C48 C53 C54 -117.6(9)
C49 C48 C53 C55 -61.2(11)
C47 C48 C53 C55 119.8(9)
C51 C52 C56 C58 44.5(13)
C47 C52 C56 C58 -136.9(10)
C51 C52 C56 C57 -79.7(13)
C47 C52 C56 C57 98.8(11)
C44 N4 C59 C64 105.2(8)
C46 N4 C59 C64 -81.0(9)
C44 N4 C59 C60 -74.4(9)
C46 N4 C59 C60 99.5(8)
C64 C59 C60 C61 -2.0(11)
N4 C59 C60 C61 177.5(6)
C64 C59 C60 C65 173.9(6)
N4 C59 C60 C65 -6.6(10)
C59 C60 C61 C62 1.4(12)
C65 C60 C61 C62 -174.5(8)
C60 C61 C62 C63 0.1(15)
C61 C62 C63 C64 -1.1(16)
C60 C59 C64 C63 1.1(11)
N4 C59 C64 C63 -178.4(7)
C60 C59 C64 C68 -175.2(7)
N4 C59 C64 C68 5.3(11)
C62 C63 C64 C59 0.5(13)
C62 C63 C64 C68 176.9(9)
C61 C60 C65 C66 95.1(8)
C59 C60 C65 C66 -80.6(8)
C61 C60 C65 C67 -29.9(10)
C59 C60 C65 C67 154.4(7)
C59 C64 C68 C70 -139.3(8)
C63 C64 C68 C70 44.5(11)
C59 C64 C68 C69 98.1(9)
C63 C64 C68 C69 -78.0(10)
C41 W2 C71 C72 140.0(6)
C42 W2 C71 C72 -0.4(7)
C43 W2 C71 C72 -83.2(5)
C73 W2 C71 C72 38.1(5)
C75 W2 C71 C72 115.1(6)
C74 W2 C71 C72 79.2(5)
Ge2 W2 C71 C72 -155.2(5)
C41 W2 C71 C75 24.9(7)
C42 W2 C71 C75 -115.5(5)
C43 W2 C71 C75 161.8(4)
C72 W2 C71 C75 -115.1(6)
C73 W2 C71 C75 -77.0(5)
C74 W2 C71 C75 -35.9(4)
Ge2 W2 C71 C75 89.7(4)
C41 W2 C71 C76 -99.5(10)
C42 W2 C71 C76 120.1(9)
C43 W2 C71 C76 37.4(10)
C72 W2 C71 C76 120.5(11)
C73 W2 C71 C76 158.6(11)
C75 W2 C71 C76 -124.4(11)
C74 W2 C71 C76 -160.3(10)
Ge2 W2 C71 C76 -34.7(9)
C75 C71 C72 C73 0.8(8)
C76 C71 C72 C73 172.6(7)
W2 C71 C72 C73 -64.5(5)
C75 C71 C72 C77 -174.2(8)
C76 C71 C72 C77 -2.4(13)
W2 C71 C72 C77 120.4(8)
C75 C71 C72 W2 65.4(5)
C76 C71 C72 W2 -122.9(8)
C41 W2 C72 C73 13.9(11)
C42 W2 C72 C73 -65.1(5)
C43 W2 C72 C73 -143.7(5)
C71 W2 C72 C73 115.2(7)
C75 W2 C72 C73 77.2(5)
C74 W2 C72 C73 36.8(5)
Ge2 W2 C72 C73 143.7(4)
C41 W2 C72 C71 -101.3(9)
C42 W2 C72 C71 179.7(5)
C43 W2 C72 C71 101.1(5)
C73 W2 C72 C71 -115.2(7)
C75 W2 C72 C71 -38.1(5)
C74 W2 C72 C71 -78.4(5)
Ge2 W2 C72 C71 28.5(5)
C41 W2 C72 C77 135.9(10)
C42 W2 C72 C77 56.9(9)
C43 W2 C72 C77 -21.8(9)
C71 W2 C72 C77 -122.8(11)
C73 W2 C72 C77 122.0(11)
C75 W2 C72 C77 -160.9(10)
C74 W2 C72 C77 158.8(10)
Ge2 W2 C72 C77 -94.3(9)
C71 C72 C73 C74 -0.6(8)
C77 C72 C73 C74 174.5(8)
W2 C72 C73 C74 -65.0(5)
C71 C72 C73 C78 -175.2(7)
C77 C72 C73 C78 -0.2(13)
W2 C72 C73 C78 120.3(8)
C71 C72 C73 W2 64.5(5)
C77 C72 C73 W2 -120.5(9)
C41 W2 C73 C74 -56.9(6)
C42 W2 C73 C74 -128.5(5)
C43 W2 C73 C74 160.4(5)
C72 W2 C73 C74 116.6(7)
C71 W2 C73 C74 78.4(5)
C75 W2 C73 C74 36.4(5)
Ge2 W2 C73 C74 55.6(6)
C41 W2 C73 C72 -173.5(5)
C42 W2 C73 C72 115.0(5)
C43 W2 C73 C72 43.9(6)
C71 W2 C73 C72 -38.1(5)
C75 W2 C73 C72 -80.2(5)
C74 W2 C73 C72 -116.6(7)
Ge2 W2 C73 C72 -60.9(6)
C41 W2 C73 C78 63.2(9)
C42 W2 C73 C78 -8.3(9)
C43 W2 C73 C78 -79.4(9)
C72 W2 C73 C78 -123.3(11)
C71 W2 C73 C78 -161.4(10)
C75 W2 C73 C78 156.5(10)
C74 W2 C73 C78 120.1(10)
Ge2 W2 C73 C78 175.7(7)
C72 C73 C74 C75 0.1(8)
C78 C73 C74 C75 175.0(7)
W2 C73 C74 C75 -63.5(5)
C72 C73 C74 C79 -172.5(7)
C78 C73 C74 C79 2.4(12)
W2 C73 C74 C79 123.8(8)
C72 C73 C74 W2 63.6(5)
C78 C73 C74 W2 -121.5(7)
C41 W2 C74 C75 -109.7(5)
C42 W2 C74 C75 170.2(5)
C43 W2 C74 C75 78.3(9)
C72 W2 C74 C75 79.4(5)
C71 W2 C74 C75 37.2(5)
C73 W2 C74 C75 117.0(7)
Ge2 W2 C74 C75 -29.4(5)
C41 W2 C74 C73 133.2(5)
C42 W2 C74 C73 53.2(5)
C43 W2 C74 C73 -38.8(9)
C72 W2 C74 C73 -37.6(5)
C71 W2 C74 C73 -79.8(5)
C75 W2 C74 C73 -117.0(7)
Ge2 W2 C74 C73 -146.5(4)
C41 W2 C74 C79 13.9(9)
C42 W2 C74 C79 -66.2(9)
C43 W2 C74 C79 -158.2(9)
C72 W2 C74 C79 -157.0(10)
C71 W2 C74 C79 160.8(10)
C73 W2 C74 C79 -119.4(10)
C75 W2 C74 C79 123.6(11)
Ge2 W2 C74 C79 94.2(9)
C73 C74 C75 C71 0.4(8)
C79 C74 C75 C71 172.8(7)
W2 C74 C75 C71 -62.1(5)
C73 C74 C75 C80 -169.0(7)
C79 C74 C75 C80 3.4(13)
W2 C74 C75 C80 128.5(8)
C73 C74 C75 W2 62.5(5)
C79 C74 C75 W2 -125.1(8)
C72 C71 C75 C74 -0.8(8)
C76 C71 C75 C74 -172.3(7)
W2 C71 C75 C74 63.5(5)
C72 C71 C75 C80 168.7(7)
C76 C71 C75 C80 -2.8(12)
W2 C71 C75 C80 -127.1(8)
C72 C71 C75 W2 -64.2(5)
C76 C71 C75 W2 124.3(8)
C41 W2 C75 C74 78.3(5)
C42 W2 C75 C74 -14.2(7)
C43 W2 C75 C74 -142.5(5)
C72 W2 C75 C74 -79.3(5)
C71 W2 C75 C74 -117.5(6)
C73 W2 C75 C74 -37.1(5)
Ge2 W2 C75 C74 154.2(5)
C41 W2 C75 C71 -164.1(5)
C42 W2 C75 C71 103.3(6)
C43 W2 C75 C71 -24.9(6)
C72 W2 C75 C71 38.2(4)
C73 W2 C75 C71 80.5(5)
C74 W2 C75 C71 117.5(6)
Ge2 W2 C75 C71 -88.2(4)
C41 W2 C75 C80 -44.1(10)
C42 W2 C75 C80 -136.6(9)
C43 W2 C75 C80 95.1(10)
C72 W2 C75 C80 158.3(10)
C71 W2 C75 C80 120.0(11)
C73 W2 C75 C80 -159.5(10)
C74 W2 C75 C80 -122.4(11)
Ge2 W2 C75 C80 31.8(9)
C97 B1 C81 C86 -39.0(8)
C105 B1 C81 C86 -155.6(6)
C89 B1 C81 C86 83.8(7)
C97 B1 C81 C82 146.6(6)
C105 B1 C81 C82 30.1(8)
C89 B1 C81 C82 -90.5(7)
C86 C81 C82 C83 0.9(10)
B1 C81 C82 C83 175.6(6)
C81 C82 C83 C84 0.8(11)
C81 C82 C83 C87 -178.5(7)
C82 C83 C84 C85 -1.4(11)
C87 C83 C84 C85 177.9(7)
C83 C84 C85 C86 0.3(10)
C83 C84 C85 C88 -177.3(6)
C84 C85 C86 C81 1.4(10)
C88 C85 C86 C81 179.0(6)
C82 C81 C86 C85 -1.9(9)
B1 C81 C86 C85 -176.6(6)
C82 C83 C87 F1 94.7(9)
C84 C83 C87 F1 -84.6(10)
C82 C83 C87 F3 -146.6(7)
C84 C83 C87 F3 34.1(10)
C82 C83 C87 F2 -25.8(11)
C84 C83 C87 F2 154.9(7)
C86 C85 C88 F5 -76.8(11)
C84 C85 C88 F5 100.9(10)
C86 C85 C88 F6 156.9(7)
C84 C85 C88 F6 -25.4(11)
C86 C85 C88 F4 42.4(10)
C84 C85 C88 F4 -139.9(7)
C97 B1 C89 C94 -164.4(6)
C105 B1 C89 C94 -46.1(9)
C81 B1 C89 C94 73.1(7)
C97 B1 C89 C90 24.2(9)
C105 B1 C89 C90 142.5(6)
C81 B1 C89 C90 -98.3(7)
C94 C89 C90 C91 2.0(9)
B1 C89 C90 C91 174.0(6)
C89 C90 C91 C92 -1.2(10)
C89 C90 C91 C95 -179.8(6)
C90 C91 C92 C93 0.2(10)
C95 C91 C92 C93 178.8(7)
C91 C92 C93 C94 -0.3(10)
C91 C92 C93 C96 -178.8(7)
C92 C93 C94 C89 1.3(11)
C96 C93 C94 C89 179.9(7)
C90 C89 C94 C93 -2.1(10)
B1 C89 C94 C93 -174.1(6)
C90 C91 C95 F9 178.5(6)
C92 C91 C95 F9 -0.1(10)
C90 C91 C95 F8 -58.0(9)
C92 C91 C95 F8 123.3(7)
C90 C91 C95 F7 58.9(9)
C92 C91 C95 F7 -119.7(7)
C92 C93 C96 F11 -109.1(10)
C94 C93 C96 F11 72.3(11)
C92 C93 C96 F10 21.9(12)
C94 C93 C96 F10 -156.7(9)
C92 C93 C96 F12 134.8(8)
C94 C93 C96 F12 -43.8(11)
C105 B1 C97 C98 91.3(7)
C89 B1 C97 C98 -145.8(6)
C81 B1 C97 C98 -28.7(9)
C105 B1 C97 C102 -80.0(7)
C89 B1 C97 C102 42.9(9)
C81 B1 C97 C102 160.0(6)
C102 C97 C98 C99 -3.1(10)
B1 C97 C98 C99 -174.9(7)
C97 C98 C99 C100 2.3(12)
C97 C98 C99 C103 -177.2(8)
C98 C99 C100 C101 -0.7(12)
C103 C99 C100 C101 178.8(8)
C99 C100 C101 C102 0.2(12)
C99 C100 C101 C104 180.0(8)
C100 C101 C102 C97 -1.3(12)
C104 C101 C102 C97 178.9(8)
C98 C97 C102 C101 2.6(10)
B1 C97 C102 C101 174.7(7)
C100 C99 C103 F13 -110.2(11)
C98 C99 C103 F13 69.3(12)
C100 C99 C103 F14 129.9(10)
C98 C99 C103 F14 -50.7(13)
C100 C99 C103 F15 9.6(14)
C98 C99 C103 F15 -170.9(9)
C100 C101 C104 F16 130.1(11)
C102 C101 C104 F16 -50.2(14)
C100 C101 C104 F18 8.2(14)
C102 C101 C104 F18 -172.0(9)
C100 C101 C104 F17 -111.5(11)
C102 C101 C104 F17 68.3(12)
C97 B1 C105 C110 98.3(7)
C89 B1 C105 C110 -25.1(9)
C81 B1 C105 C110 -140.0(7)
C97 B1 C105 C106 -73.8(8)
C89 B1 C105 C106 162.8(7)
C81 B1 C105 C106 47.9(9)
C110 C105 C106 C107 1.1(12)
B1 C105 C106 C107 173.7(8)
C105 C106 C107 C108 1.0(14)
C105 C106 C107 C111 179.9(10)
C106 C107 C108 C109 -3.0(13)
C111 C107 C108 C109 178.1(10)
C107 C108 C109 C110 3.0(11)
C107 C108 C109 C112 -173.9(8)
C106 C105 C110 C109 -1.0(10)
B1 C105 C110 C109 -173.5(6)
C108 C109 C110 C105 -1.0(11)
C112 C109 C110 C105 176.0(7)
C108 C107 C111 F21 -27(2)
C106 C107 C111 F21 153.8(15)
C108 C107 C111 F19 95.9(12)
C106 C107 C111 F19 -83.0(13)
C108 C107 C111 F20 -147.1(10)
C106 C107 C111 F20 34.0(17)
C108 C109 C112 F23 -135.9(8)
C110 C109 C112 F23 47.1(10)
C108 C109 C112 F22 -13.9(11)
C110 C109 C112 F22 169.1(6)
C108 C109 C112 F24 105.8(8)
C110 C109 C112 F24 -71.2(9)
C137 B2 C113 C118 146.5(6)
C121 B2 C113 C118 -89.5(6)
C129 B2 C113 C118 30.3(8)
C137 B2 C113 C114 -41.4(8)
C121 B2 C113 C114 82.5(7)
C129 B2 C113 C114 -157.6(5)
C118 C113 C114 C115 -1.2(9)
B2 C113 C114 C115 -173.8(6)
C113 C114 C115 C116 -1.4(10)
C113 C114 C115 C119 179.6(6)
C114 C115 C116 C117 2.5(10)
C119 C115 C116 C117 -178.5(7)
C115 C116 C117 C118 -1.0(10)
C115 C116 C117 C120 178.3(7)
C114 C113 C118 C117 2.7(9)
B2 C113 C118 C117 175.3(6)
C116 C117 C118 C113 -1.7(10)
C120 C117 C118 C113 179.0(6)
C116 C115 C119 F26 67.5(11)
C114 C115 C119 F26 -113.4(9)
C116 C115 C119 F25 -169.7(8)
C114 C115 C119 F25 9.3(12)
C116 C115 C119 F27 -52.5(10)
C114 C115 C119 F27 126.5(8)
C116 C117 C120 F29 122.8(8)
C118 C117 C120 F29 -57.9(10)
C116 C117 C120 F30 -117.1(8)
C118 C117 C120 F30 62.2(9)
C116 C117 C120 F28 1.4(11)
C118 C117 C120 F28 -179.3(7)
C137 B2 C121 C126 30.7(8)
C113 B2 C121 C126 -92.1(7)
C129 B2 C121 C126 148.9(6)
C137 B2 C121 C122 -155.0(5)
C113 B2 C121 C122 82.2(6)
C129 B2 C121 C122 -36.8(8)
C126 C121 C122 C123 -2.4(9)
B2 C121 C122 C123 -177.1(6)
C121 C122 C123 C124 1.5(10)
C121 C122 C123 C127 -179.4(7)
C122 C123 C124 C125 0.0(11)
C127 C123 C124 C125 -179.1(7)
C123 C124 C125 C126 -0.5(10)
C123 C124 C125 C128 -179.7(7)
C124 C125 C126 C121 -0.6(10)
C128 C125 C126 C121 178.7(7)
C122 C121 C126 C125 2.0(9)
B2 C121 C126 C125 176.6(6)
C124 C123 C127 F33 -12.7(11)
C122 C123 C127 F33 168.1(7)
C124 C123 C127 F32 -136.6(8)
C122 C123 C127 F32 44.2(11)
C124 C123 C127 F31 106.6(9)
C122 C123 C127 F31 -72.6(9)
C126 C125 C128 F34 169.6(7)
C124 C125 C128 F34 -11.1(11)
C126 C125 C128 F36 -69.5(9)
C124 C125 C128 F36 109.7(8)
C126 C125 C128 F35 48.4(9)
C124 C125 C128 F35 -132.3(7)
C137 B2 C129 C134 94.2(7)
C113 B2 C129 C134 -145.0(6)
C121 B2 C129 C134 -29.3(8)
C137 B2 C129 C130 -79.7(7)
C113 B2 C129 C130 41.1(7)
C121 B2 C129 C130 156.7(5)
C134 C129 C130 C131 1.6(9)
B2 C129 C130 C131 175.9(6)
C129 C130 C131 C132 -0.3(10)
C129 C130 C131 C135 176.0(6)
C130 C131 C132 C133 -1.7(10)
C135 C131 C132 C133 -178.0(6)
C131 C132 C133 C134 2.4(10)
C131 C132 C133 C136 -179.2(6)
C132 C133 C134 C129 -1.1(10)
C136 C133 C134 C129 -179.6(6)
C130 C129 C134 C133 -0.9(9)
B2 C129 C134 C133 -175.2(6)
C132 C131 C135 F37 98.8(9)
C130 C131 C135 F37 -77.5(10)
C132 C131 C135 F38 -141.7(7)
C130 C131 C135 F38 42.0(9)
C132 C131 C135 F39 -26.5(10)
C130 C131 C135 F39 157.1(7)
C132 C133 C136 F40 -116.3(7)
C134 C133 C136 F40 62.2(9)
C132 C133 C136 F41 124.3(7)
C134 C133 C136 F41 -57.2(9)
C132 C133 C136 F42 4.6(10)
C134 C133 C136 F42 -176.9(6)
C113 B2 C137 C138 -31.4(8)
C121 B2 C137 C138 -150.0(6)
C129 B2 C137 C138 88.1(7)
C113 B2 C137 C142 158.7(5)
C121 B2 C137 C142 40.1(7)
C129 B2 C137 C142 -81.8(7)
C142 C137 C138 C139 -1.5(9)
B2 C137 C138 C139 -171.9(6)
C137 C138 C139 C140 0.2(10)
C137 C138 C139 C143 -178.8(6)
C138 C139 C140 C141 0.4(10)
C143 C139 C140 C141 179.5(7)
C139 C140 C141 C142 0.2(10)
C139 C140 C141 C144 178.9(7)
C140 C141 C142 C137 -1.5(10)
C144 C141 C142 C137 179.8(6)
C138 C137 C142 C141 2.1(9)
B2 C137 C142 C141 172.8(6)
C140 C139 C143 F44 -89.1(9)
C138 C139 C143 F44 90.0(9)
C140 C139 C143 F45 30.5(10)
C138 C139 C143 F45 -150.4(7)
C140 C139 C143 F43 149.6(7)
C138 C139 C143 F43 -31.3(10)
C140 C141 C144 F46 164.2(12)
C142 C141 C144 F46 -17.1(14)
C140 C141 C144 F47 39.0(11)
C142 C141 C144 F47 -142.3(8)
C140 C141 C144 F48 -73.6(10)
C142 C141 C144 F48 105.2(9)
